data_2102993
loop_
_publ_author_name
'Prinz, Sebastian'
'Sparta, Karine M.'
'Roth, Georg'

_publ_section_title
;
 Temperature dependence of the <i>A</i>V~3~O~7~ (<i>A</i> = Ca, Sr)
 structure
;
_journal_coeditor_code BM5051
_journal_issue 6
_journal_name_full 'Acta Crystallographica Section B'
_journal_page_first 836
_journal_page_last 842
_journal_paper_doi 10.1107/S0108768107050550
_journal_volume 63
_journal_year 2007
_chemical_formula_moiety 'O7 V3, Sr'
_chemical_formula_sum 'O7 Sr V3'
_chemical_formula_weight 352.44
_chemical_name_systematic
;
 ?
;
_space_group_IT_number 59
_symmetry_cell_setting orthorhombic
_symmetry_space_group_name_Hall '-P 2ab 2a'
_symmetry_space_group_name_H-M 'P m m n :2'
_atom_sites_solution_hydrogens none
_atom_sites_solution_primary direct
_atom_sites_solution_secondary difmap
_audit_creation_method SHELXL-97
_cell_angle_alpha 90.00
_cell_angle_beta 90.00
_cell_angle_gamma 90.00
_cell_formula_units_Z 2
_cell_length_a 5.2934(8)
_cell_length_b 10.537(2)
_cell_length_c 5.2889(9)
_cell_measurement_reflns_used 11571
_cell_measurement_temperature 200.0(10)
_cell_measurement_theta_max 32.09
_cell_measurement_theta_min 3.85
_cell_volume 295.00(9)
_computing_cell_refinement 'X-AREA (Stoe, 2002)'
_computing_data_collection 'X-Pose (Stoe, 2002)'
_computing_data_reduction 'X-RED (Stoe, 1996)'
_computing_molecular_graphics 'SHELXS-97 (Sheldrick, 1997)'
_computing_publication_material 'WinGX 1.64.05 (Farrugia, 1999)'
_computing_structure_refinement 'SHELXL-97 (Sheldrick, 1997)'
_computing_structure_solution 'SHELXS-97 (Sheldrick, 1997)'
_diffrn_ambient_temperature 200.0(10)
_diffrn_detector_area_resol_mean 0
_diffrn_measured_fraction_theta_full 0.982
_diffrn_measured_fraction_theta_max 0.982
_diffrn_measurement_device_type 'STOE IPDS 2'
_diffrn_measurement_method 'Rotation method'
_diffrn_radiation_monochromator graphite
_diffrn_radiation_source 'fine-focus sealed tube'
_diffrn_radiation_type MoK\a
_diffrn_radiation_wavelength 0.71073
_diffrn_reflns_av_R_equivalents 0.0679
_diffrn_reflns_av_sigmaI/netI 0.0203
_diffrn_reflns_limit_h_max 6
_diffrn_reflns_limit_h_min -5
_diffrn_reflns_limit_k_max 12
_diffrn_reflns_limit_k_min -12
_diffrn_reflns_limit_l_max 6
_diffrn_reflns_limit_l_min -6
_diffrn_reflns_number 5382
_diffrn_reflns_theta_full 25.85
_diffrn_reflns_theta_max 25.85
_diffrn_reflns_theta_min 3.85
_diffrn_standards_decay_% 0
_diffrn_standards_interval_count 0
_diffrn_standards_interval_time 0
_diffrn_standards_number 0
_exptl_absorpt_coefficient_mu 13.579
_exptl_absorpt_correction_T_max 0.5676
_exptl_absorpt_correction_T_min 0.2176
_exptl_absorpt_correction_type numerical
_exptl_absorpt_process_details 'X-SHAPE (Stoe & Cie, 1996)'
_exptl_crystal_colour brown
_exptl_crystal_density_diffrn 3.968
_exptl_crystal_density_method 'not measured'
_exptl_crystal_description needle
_exptl_crystal_F_000 326
_exptl_crystal_size_max 0.15
_exptl_crystal_size_mid 0.1
_exptl_crystal_size_min 0.02
_refine_diff_density_max 0.608
_refine_diff_density_min -0.856
_refine_ls_extinction_method none
_refine_ls_goodness_of_fit_ref 1.227
_refine_ls_hydrogen_treatment none
_refine_ls_matrix_type full
_refine_ls_number_parameters 24
_refine_ls_number_reflns 335
_refine_ls_number_restraints 0
_refine_ls_restrained_S_all 1.227
_refine_ls_R_factor_all 0.0348
_refine_ls_R_factor_gt 0.0329
_refine_ls_shift/su_max 0.000
_refine_ls_shift/su_mean 0.000
_refine_ls_structure_factor_coef Fsqd
_refine_ls_weighting_details 'calc w=1/[\s^2^(Fo^2^)+(0.0415P)^2^+0.9218P] where P=(Fo^2^+2Fc^2^)/3'
_refine_ls_weighting_scheme calc
_refine_ls_wR_factor_gt 0.0795
_refine_ls_wR_factor_ref 0.0803
_reflns_number_gt 319
_reflns_number_total 335
_reflns_threshold_expression >2sigma(I)
_cod_data_source_file bm5051.cif
_cod_data_source_block SrV3O7_200K
_cod_original_cell_volume 294.99(9)
_cod_original_sg_symbol_H-M 'P m m n'
_cod_database_code 2102993

loop_
_symmetry_equiv_pos_as_xyz
'x, y, z'
'-x+1/2, -y+1/2, z'
'x+1/2, -y, -z'
'-x, y+1/2, -z'
'-x, -y, -z'
'x-1/2, y-1/2, -z'
'-x-1/2, y, z'
'x, -y-1/2, z'

loop_
_atom_site_type_symbol
_atom_site_label
_atom_site_fract_x
_atom_site_fract_y
_atom_site_fract_z
_atom_site_U_iso_or_equiv
_atom_site_adp_type
_atom_site_calc_flag
_atom_site_refinement_flags
_atom_site_occupancy
Sr Sr1 0.2500 0.7500 0.14897(17) 0.0155(3) Uani d S 1
V V1 0.2500 0.51518(11) 0.6211(2) 0.0131(3) Uani d S 1
V V2 -0.2500 0.7500 0.5922(3) 0.0132(4) Uani d S 1
O O1 -0.2500 0.7500 -0.1024(12) 0.0185(15) Uiso d S 1
O O2 0.2500 0.5449(5) -0.0786(9) 0.0195(11) Uiso d S 1
O O3 -0.0116(6) 0.6205(3) 0.4639(6) 0.0144(7) Uiso d . 1

loop_
_atom_site_aniso_label
_atom_site_aniso_U_11
_atom_site_aniso_U_22
_atom_site_aniso_U_33
_atom_site_aniso_U_12
_atom_site_aniso_U_13
_atom_site_aniso_U_23
Sr1 0.0134(5) 0.0134(5) 0.0196(5) 0.000 0.000 0.000
V1 0.0084(6) 0.0117(6) 0.0193(6) 0.000 0.000 -0.0002(4)
V2 0.0094(8) 0.0112(8) 0.0189(8) 0.000 0.000 0.000

loop_
_atom_type_symbol
_atom_type_description
_atom_type_scat_dispersion_real
_atom_type_scat_dispersion_imag
_atom_type_scat_source
O O 0.0106 0.0060 'International Tables Vol C Tables 4.2.6.8 and 6.1.1.4'
V V 0.3005 0.5294 'International Tables Vol C Tables 4.2.6.8 and 6.1.1.4'
Sr Sr -1.5307 3.2498 'International Tables Vol C Tables 4.2.6.8 and 6.1.1.4'

loop_
_geom_angle_atom_site_label_1
_geom_angle_atom_site_label_2
_geom_angle_atom_site_label_3
_geom_angle_site_symmetry_1
_geom_angle_site_symmetry_3
_geom_angle
O2 Sr1 O2 . 2_565 121.8(2)
O2 Sr1 O3 . 2_565 141.46(9)
O2 Sr1 O3 2_565 2_565 81.42(11)
O2 Sr1 O3 . . 81.42(11)
O2 Sr1 O3 2_565 . 141.46(9)
O3 Sr1 O3 2_565 . 98.82(14)
O2 Sr1 O3 . 8_575 141.46(9)
O2 Sr1 O3 2_565 8_575 81.42(11)
O3 Sr1 O3 2_565 8_575 65.49(14)
O3 Sr1 O3 . 8_575 64.42(14)
O2 Sr1 O3 . 7_655 81.42(11)
O2 Sr1 O3 2_565 7_655 141.46(9)
O3 Sr1 O3 2_565 7_655 64.42(14)
O3 Sr1 O3 . 7_655 65.49(14)
O3 Sr1 O3 8_575 7_655 98.82(14)
O2 Sr1 O1 . . 77.39(7)
O2 Sr1 O1 2_565 . 77.39(7)
O3 Sr1 O1 2_565 . 140.84(9)
O3 Sr1 O1 . . 78.98(12)
O3 Sr1 O1 8_575 . 78.98(12)
O3 Sr1 O1 7_655 . 140.84(9)
O2 Sr1 O1 . 1_655 77.39(7)
O2 Sr1 O1 2_565 1_655 77.39(7)
O3 Sr1 O1 2_565 1_655 78.98(12)
O3 Sr1 O1 . 1_655 140.84(9)
O3 Sr1 O1 8_575 1_655 140.84(9)
O3 Sr1 O1 7_655 1_655 78.98(12)
O1 Sr1 O1 . 1_655 126.7(2)
O2 Sr1 V1 . 2_565 163.84(12)
O2 Sr1 V1 2_565 2_565 74.37(11)
O3 Sr1 V1 2_565 2_565 33.14(7)
O3 Sr1 V1 . 2_565 85.01(7)
O3 Sr1 V1 8_575 2_565 33.14(7)
O3 Sr1 V1 7_655 2_565 85.01(7)
O1 Sr1 V1 . 2_565 108.60(8)
O1 Sr1 V1 1_655 2_565 108.60(8)
O2 Sr1 V1 . . 74.37(11)
O2 Sr1 V1 2_565 . 163.84(12)
O3 Sr1 V1 2_565 . 85.01(7)
O3 Sr1 V1 . . 33.14(7)
O3 Sr1 V1 8_575 . 85.01(7)
O3 Sr1 V1 7_655 . 33.14(7)
O1 Sr1 V1 . . 108.60(8)
O1 Sr1 V1 1_655 . 108.60(8)
V1 Sr1 V1 2_565 . 89.47(4)
O2 Sr1 V2 . 1_655 108.82(7)
O2 Sr1 V2 2_565 1_655 108.82(7)
O3 Sr1 V2 2_565 1_655 33.25(7)
O3 Sr1 V2 . 1_655 88.48(8)
O3 Sr1 V2 8_575 1_655 88.48(8)
O3 Sr1 V2 7_655 1_655 33.25(7)
O1 Sr1 V2 . 1_655 165.14(12)
O1 Sr1 V2 1_655 1_655 68.21(11)
V1 Sr1 V2 2_565 1_655 61.90(2)
V1 Sr1 V2 . 1_655 61.90(2)
O2 Sr1 V2 . . 108.82(7)
O2 Sr1 V2 2_565 . 108.82(7)
O3 Sr1 V2 2_565 . 88.48(8)
O3 Sr1 V2 . . 33.25(7)
O3 Sr1 V2 8_575 . 33.25(7)
O3 Sr1 V2 7_655 . 88.48(8)
O1 Sr1 V2 . . 68.21(11)
O1 Sr1 V2 1_655 . 165.14(12)
V1 Sr1 V2 2_565 . 61.90(2)
V1 Sr1 V2 . . 61.90(2)
V2 Sr1 V2 1_655 . 96.93(5)
O2 V1 O3 1_556 7_655 107.87(15)
O2 V1 O3 1_556 . 107.87(15)
O3 V1 O3 7_655 . 89.91(19)
O2 V1 O3 1_556 5_566 111.48(16)
O3 V1 O3 7_655 5_566 140.44(8)
O3 V1 O3 . 5_566 82.00(14)
O2 V1 O3 1_556 3_566 111.48(16)
O3 V1 O3 7_655 3_566 82.00(14)
O3 V1 O3 . 3_566 140.44(8)
O3 V1 O3 5_566 3_566 80.21(18)
O2 V1 V1 1_556 5_566 116.48(4)
O3 V1 V1 7_655 5_566 120.64(11)
O3 V1 V1 . 5_566 40.99(9)
O3 V1 V1 5_566 5_566 41.00(9)
O3 V1 V1 3_566 5_566 113.46(11)
O2 V1 V1 1_556 5_666 116.48(4)
O3 V1 V1 7_655 5_666 40.99(9)
O3 V1 V1 . 5_666 120.64(11)
O3 V1 V1 5_566 5_666 113.46(11)
O3 V1 V1 3_566 5_666 41.00(9)
V1 V1 V1 5_566 5_666 126.97(8)
O2 V1 V2 1_556 5_566 123.13(18)
O3 V1 V2 7_655 5_566 111.48(10)
O3 V1 V2 . 5_566 111.48(10)
O3 V1 V2 5_566 5_566 40.32(9)
O3 V1 V2 3_566 5_566 40.32(9)
V1 V1 V2 5_566 5_566 74.78(4)
V1 V1 V2 5_666 5_566 74.78(4)
O2 V1 Sr1 1_556 . 124.13(18)
O3 V1 Sr1 7_655 . 45.57(9)
O3 V1 Sr1 . . 45.57(9)
O3 V1 Sr1 5_566 . 110.52(10)
O3 V1 Sr1 3_566 . 110.52(10)
V1 V1 Sr1 5_566 . 76.61(4)
V1 V1 Sr1 5_666 . 76.61(4)
V2 V1 Sr1 5_566 . 112.74(5)
O2 V1 V2 1_556 1_655 84.81(12)
O3 V1 V2 7_655 1_655 23.08(9)
O3 V1 V2 . 1_655 96.40(10)
O3 V1 V2 5_566 1_655 163.40(10)
O3 V1 V2 3_566 1_655 91.03(9)
V1 V1 V2 5_566 1_655 135.12(6)
V1 V1 V2 5_666 1_655 53.31(3)
V2 V1 V2 5_566 1_655 128.09(2)
Sr1 V1 V2 . 1_655 59.33(3)
O2 V1 V2 1_556 . 84.81(12)
O3 V1 V2 7_655 . 96.40(10)
O3 V1 V2 . . 23.08(9)
O3 V1 V2 5_566 . 91.03(9)
O3 V1 V2 3_566 . 163.40(10)
V1 V1 V2 5_566 . 53.31(3)
V1 V1 V2 5_666 . 135.12(6)
V2 V1 V2 5_566 . 128.09(2)
Sr1 V1 V2 . . 59.33(3)
V2 V1 V2 1_655 . 93.75(3)
O2 V1 O2 1_556 5_666 51.80(11)
O3 V1 O2 7_655 5_666 82.34(11)
O3 V1 O2 . 5_666 153.37(13)
O3 V1 O2 5_566 5_666 119.60(12)
O3 V1 O2 3_566 5_666 63.74(11)
V1 V1 O2 5_566 5_666 156.84(8)
V1 V1 O2 5_666 5_666 67.58(6)
V2 V1 O2 5_566 5_666 95.03(8)
Sr1 V1 O2 . 5_666 126.46(7)
V2 V1 O2 1_655 5_666 67.42(7)
V2 V1 O2 . 5_666 132.61(9)
O2 V1 O2 1_556 5_566 51.80(11)
O3 V1 O2 7_655 5_566 153.37(13)
O3 V1 O2 . 5_566 82.34(11)
O3 V1 O2 5_566 5_566 63.74(11)
O3 V1 O2 3_566 5_566 119.60(12)
V1 V1 O2 5_566 5_566 67.58(6)
V1 V1 O2 5_666 5_566 156.84(8)
V2 V1 O2 5_566 5_566 95.03(8)
Sr1 V1 O2 . 5_566 126.46(7)
V2 V1 O2 1_655 5_566 132.61(9)
V2 V1 O2 . 5_566 67.42(7)
O2 V1 O2 5_666 5_566 93.25(12)
O2 V1 O2 1_556 . 164.0(2)
O3 V1 O2 7_655 . 61.93(10)
O3 V1 O2 . . 61.93(10)
O3 V1 O2 5_566 . 80.37(11)
O3 V1 O2 3_566 . 80.37(11)
V1 V1 O2 5_566 . 65.01(4)
V1 V1 O2 5_666 . 65.01(4)
V2 V1 O2 5_566 . 72.84(8)
Sr1 V1 O2 . . 39.91(8)
V2 V1 O2 1_655 . 84.29(6)
V2 V1 O2 . . 84.29(6)
O2 V1 O2 5_666 . 132.59(6)
O2 V1 O2 5_566 . 132.59(6)
O2 V1 Sr1 1_556 1_556 30.41(17)
O3 V1 Sr1 7_655 1_556 86.67(9)
O3 V1 Sr1 . 1_556 86.67(9)
O3 V1 Sr1 5_566 1_556 130.97(9)
O3 V1 Sr1 3_566 1_556 130.97(9)
V1 V1 Sr1 5_566 1_556 113.32(4)
V1 V1 Sr1 5_666 1_556 113.32(4)
V2 V1 Sr1 5_566 1_556 153.54(5)
Sr1 V1 Sr1 . 1_556 93.72(3)
V2 V1 Sr1 1_655 1_556 65.10(3)
V2 V1 Sr1 . 1_556 65.10(3)
O2 V1 Sr1 5_666 1_556 67.54(8)
O2 V1 Sr1 5_566 1_556 67.54(8)
O2 V1 Sr1 . 1_556 133.62(8)
O2 V1 O1 1_556 5_566 58.80(19)
O3 V1 O1 7_655 5_566 134.78(9)
O3 V1 O1 . 5_566 134.78(9)
O3 V1 O1 5_566 5_566 67.37(11)
O3 V1 O1 3_566 5_566 67.37(11)
V1 V1 O1 5_566 5_566 102.23(6)
V1 V1 O1 5_666 5_566 102.23(5)
V2 V1 O1 5_566 5_566 64.33(8)
Sr1 V1 O1 . 5_566 177.07(8)
V2 V1 O1 1_655 5_566 122.19(5)
V2 V1 O1 . 5_566 122.19(5)
O2 V1 O1 5_666 5_566 54.84(7)
O2 V1 O1 5_566 5_566 54.84(7)
O2 V1 O1 . 5_566 137.17(11)
Sr1 V1 O1 1_556 5_566 89.21(8)
O2 V1 O1 1_556 1_656 60.69(14)
O3 V1 O1 7_655 1_656 47.27(13)
O3 V1 O1 . 1_656 106.19(10)
O3 V1 O1 5_566 1_656 169.84(13)
O3 V1 O1 3_566 1_656 96.41(9)
V1 V1 O1 5_566 1_656 146.80(6)
V1 V1 O1 5_666 1_656 67.94(7)
V2 V1 O1 5_566 1_656 136.66(2)
Sr1 V1 O1 . 1_656 79.64(8)
V2 V1 O1 1_655 1_656 24.39(9)
V2 V1 O1 . 1_656 94.48(3)
O2 V1 O1 5_666 1_656 50.87(9)
O2 V1 O1 5_566 1_656 110.72(11)
O2 V1 O1 . 1_656 108.64(11)
Sr1 V1 O1 1_556 1_656 45.57(7)
O1 V1 O1 5_566 1_656 102.48(3)
O2 V1 O1 1_556 1_556 60.69(14)
O3 V1 O1 7_655 1_556 106.19(10)
O3 V1 O1 . 1_556 47.27(13)
O3 V1 O1 5_566 1_556 96.41(9)
O3 V1 O1 3_566 1_556 169.84(13)
V1 V1 O1 5_566 1_556 67.94(7)
V1 V1 O1 5_666 1_556 146.80(6)
V2 V1 O1 5_566 1_556 136.66(2)
Sr1 V1 O1 . 1_556 79.64(8)
V2 V1 O1 1_655 1_556 94.48(3)
V2 V1 O1 . 1_556 24.39(9)
O2 V1 O1 5_666 1_556 110.72(11)
O2 V1 O1 5_566 1_556 50.87(9)
O2 V1 O1 . 1_556 108.64(11)
Sr1 V1 O1 1_556 1_556 45.57(7)
O1 V1 O1 5_566 1_556 102.48(3)
O1 V1 O1 1_656 1_556 85.29(7)
O2 V1 O1 1_556 5_565 145.61(19)
O3 V1 O1 7_655 5_565 96.13(11)
O3 V1 O1 . 5_565 96.13(11)
O3 V1 O1 5_566 5_565 47.05(10)
O3 V1 O1 3_566 5_565 47.05(10)
V1 V1 O1 5_566 5_565 67.63(4)
V1 V1 O1 5_666 5_565 67.63(4)
V2 V1 O1 5_566 5_565 22.48(7)
Sr1 V1 O1 . 5_565 90.26(7)
V2 V1 O1 1_655 5_565 117.22(5)
V2 V1 O1 . 5_565 117.22(5)
O2 V1 O1 5_666 5_565 109.97(9)
O2 V1 O1 5_566 5_565 109.97(9)
O2 V1 O1 . 5_565 50.36(10)
Sr1 V1 O1 1_556 5_565 176.02(7)
O1 V1 O1 5_566 5_565 86.81(3)
O1 V1 O1 1_656 5_565 135.57(4)
O1 V1 O1 1_556 5_565 135.57(4)
O2 V1 O2 1_556 5_565 137.97(5)
O3 V1 O2 7_655 5_565 104.81(11)
O3 V1 O2 . 5_565 46.36(11)
O3 V1 O2 5_566 5_565 44.41(12)
O3 V1 O2 3_566 5_565 98.51(11)
V1 V1 O2 5_566 5_565 21.49(5)
V1 V1 O2 5_666 5_565 105.50(7)
V2 V1 O2 5_566 5_565 65.16(7)
Sr1 V1 O2 . 5_565 66.24(7)
V2 V1 O2 1_655 5_565 124.55(7)
V2 V1 O2 . 5_565 65.80(6)
O2 V1 O2 5_666 5_565 160.19(15)
O2 V1 O2 5_566 5_565 88.16(3)
O2 V1 O2 . 5_565 44.80(6)
Sr1 V1 O2 1_556 5_565 130.48(6)
O1 V1 O2 5_566 5_565 111.74(9)
O1 V1 O2 1_656 5_565 145.71(11)
O1 V1 O2 1_556 5_565 85.38(9)
O1 V1 O2 5_565 5_565 51.50(7)
O2 V1 O2 1_556 5_665 137.97(5)
O3 V1 O2 7_655 5_665 46.36(11)
O3 V1 O2 . 5_665 104.81(11)
O3 V1 O2 5_566 5_665 98.51(11)
O3 V1 O2 3_566 5_665 44.41(12)
V1 V1 O2 5_566 5_665 105.50(7)
V1 V1 O2 5_666 5_665 21.49(5)
V2 V1 O2 5_566 5_665 65.16(7)
Sr1 V1 O2 . 5_665 66.24(7)
V2 V1 O2 1_655 5_665 65.80(6)
V2 V1 O2 . 5_665 124.55(7)
O2 V1 O2 5_666 5_665 88.16(3)
O2 V1 O2 5_566 5_665 160.19(15)
O2 V1 O2 . 5_665 44.80(6)
Sr1 V1 O2 1_556 5_665 130.48(6)
O1 V1 O2 5_566 5_665 111.74(9)
O1 V1 O2 1_656 5_665 85.38(9)
O1 V1 O2 1_556 5_665 145.71(11)
O1 V1 O2 5_565 5_665 51.50(7)
O2 V1 O2 5_565 5_665 84.02(10)
O2 V1 Sr1 1_556 5_566 80.69(13)
O3 V1 Sr1 7_655 5_566 169.49(10)
O3 V1 Sr1 . 5_566 93.24(9)
O3 V1 Sr1 5_566 5_566 30.86(9)
O3 V1 Sr1 3_566 5_566 89.22(10)
V1 V1 Sr1 5_566 5_566 57.92(3)
V1 V1 Sr1 5_666 5_566 129.97(6)
V2 V1 Sr1 5_566 5_566 58.06(3)
Sr1 V1 Sr1 . 5_566 134.528(18)
V2 V1 Sr1 1_655 5_566 164.50(4)
V2 V1 Sr1 . 5_566 90.367(17)
O2 V1 Sr1 5_666 5_566 98.99(7)
O2 V1 Sr1 5_566 5_566 37.15(8)
O2 V1 Sr1 . 5_566 111.01(6)
Sr1 V1 Sr1 1_556 5_566 103.51(2)
O1 V1 Sr1 5_566 5_566 44.39(3)
O1 V1 Sr1 1_656 5_566 140.34(10)
O1 V1 Sr1 1_556 5_566 83.19(3)
O1 V1 Sr1 5_565 5_566 73.57(5)
O2 V1 Sr1 5_565 5_566 70.67(6)
O2 V1 Sr1 5_665 5_566 123.14(7)
O2 V1 Sr1 1_556 5_666 80.69(13)
O3 V1 Sr1 7_655 5_666 93.24(9)
O3 V1 Sr1 . 5_666 169.49(10)
O3 V1 Sr1 5_566 5_666 89.22(10)
O3 V1 Sr1 3_566 5_666 30.86(9)
V1 V1 Sr1 5_566 5_666 129.97(6)
V1 V1 Sr1 5_666 5_666 57.92(3)
V2 V1 Sr1 5_566 5_666 58.06(3)
Sr1 V1 Sr1 . 5_666 134.528(18)
V2 V1 Sr1 1_655 5_666 90.367(17)
V2 V1 Sr1 . 5_666 164.50(4)
O2 V1 Sr1 5_666 5_666 37.15(8)
O2 V1 Sr1 5_566 5_666 98.99(7)
O2 V1 Sr1 . 5_666 111.01(6)
Sr1 V1 Sr1 1_556 5_666 103.51(2)
O1 V1 Sr1 5_566 5_666 44.39(3)
O1 V1 Sr1 1_656 5_666 83.19(3)
O1 V1 Sr1 1_556 5_666 140.34(10)
O1 V1 Sr1 5_565 5_666 73.57(5)
O2 V1 Sr1 5_565 5_666 123.14(7)
O2 V1 Sr1 5_665 5_666 70.67(6)
Sr1 V1 Sr1 5_566 5_666 81.95(3)
O2 V1 O3 1_556 1_655 98.34(7)
O3 V1 O3 7_655 1_655 25.51(8)
O3 V1 O3 . 1_655 115.42(12)
O3 V1 O3 5_566 1_655 139.14(7)
O3 V1 O3 3_566 1_655 62.75(13)
V1 V1 O3 5_566 1_655 141.76(7)
V1 V1 O3 5_666 1_655 25.68(5)
V2 V1 O3 5_566 1_655 99.96(5)
Sr1 V1 O3 . 1_655 70.69(5)
V2 V1 O3 1_655 1_655 28.49(4)
V2 V1 O3 . 1_655 119.79(5)
O2 V1 O3 5_666 1_655 59.65(7)
O2 V1 O3 5_566 1_655 149.85(8)
O2 V1 O3 . 1_655 77.16(5)
Sr1 V1 O3 1_556 1_655 88.43(4)
O1 V1 O3 5_566 1_655 109.44(5)
O1 V1 O3 1_656 1_655 42.87(8)
O1 V1 O3 1_556 1_655 122.96(5)
O1 V1 O3 5_565 1_655 92.89(5)
O2 V1 O3 5_565 1_655 121.88(7)
O2 V1 O3 5_665 1_655 42.83(7)
Sr1 V1 O3 5_566 1_655 149.73(5)
Sr1 V1 O3 5_666 1_655 68.14(4)
O2 V1 O3 1_556 7 98.34(7)
O3 V1 O3 7_655 7 115.42(12)
O3 V1 O3 . 7 25.51(8)
O3 V1 O3 5_566 7 62.75(13)
O3 V1 O3 3_566 7 139.14(7)
V1 V1 O3 5_566 7 25.68(5)
V1 V1 O3 5_666 7 141.76(7)
V2 V1 O3 5_566 7 99.96(5)
Sr1 V1 O3 . 7 70.69(5)
V2 V1 O3 1_655 7 119.79(5)
V2 V1 O3 . 7 28.49(4)
O2 V1 O3 5_666 7 149.85(8)
O2 V1 O3 5_566 7 59.65(7)
O2 V1 O3 . 7 77.16(5)
Sr1 V1 O3 1_556 7 88.43(4)
O1 V1 O3 5_566 7 109.44(5)
O1 V1 O3 1_656 7 122.96(5)
O1 V1 O3 1_556 7 42.87(8)
O1 V1 O3 5_565 7 92.89(5)
O2 V1 O3 5_565 7 42.83(7)
O2 V1 O3 5_665 7 121.88(7)
Sr1 V1 O3 5_566 7 68.14(4)
Sr1 V1 O3 5_666 7 149.73(5)
O3 V1 O3 1_655 7 140.93(9)
O2 V1 O3 1_556 2_565 91.02(17)
O3 V1 O3 7_655 2_565 32.69(9)
O3 V1 O3 . 2_565 68.17(12)
O3 V1 O3 5_566 2_565 147.24(10)
O3 V1 O3 3_566 2_565 114.37(6)
V1 V1 O3 5_566 2_565 108.10(6)
V1 V1 O3 5_666 2_565 73.48(6)
V2 V1 O3 5_566 2_565 141.25(6)
Sr1 V1 O3 . 2_565 37.76(4)
V2 V1 O3 1_655 2_565 28.36(4)
V2 V1 O3 . 2_565 66.76(5)
O2 V1 O3 5_666 2_565 92.93(8)
O2 V1 O3 5_566 2_565 122.31(9)
O2 V1 O3 . 2_565 73.94(8)
Sr1 V1 O3 1_556 2_565 62.49(5)
O1 V1 O3 5_566 2_565 144.67(8)
O1 V1 O3 1_656 2_565 42.76(8)
O1 V1 O3 1_556 2_565 73.51(6)
O1 V1 O3 5_565 2_565 121.19(8)
O2 V1 O3 5_565 2_565 103.01(8)
O2 V1 O3 5_665 2_565 77.29(8)
Sr1 V1 O3 5_566 2_565 156.38(5)
Sr1 V1 O3 5_666 2_565 118.70(4)
O3 V1 O3 1_655 2_565 53.13(8)
O3 V1 O3 7 2_565 91.53(5)
O2 V1 O3 1_556 8_575 91.02(17)
O3 V1 O3 7_655 8_575 68.17(12)
O3 V1 O3 . 8_575 32.69(9)
O3 V1 O3 5_566 8_575 114.37(6)
O3 V1 O3 3_566 8_575 147.24(10)
V1 V1 O3 5_566 8_575 73.48(6)
V1 V1 O3 5_666 8_575 108.10(6)
V2 V1 O3 5_566 8_575 141.25(6)
Sr1 V1 O3 . 8_575 37.76(4)
V2 V1 O3 1_655 8_575 66.76(5)
V2 V1 O3 . 8_575 28.36(4)
O2 V1 O3 5_666 8_575 122.31(9)
O2 V1 O3 5_566 8_575 92.93(8)
O2 V1 O3 . 8_575 73.94(8)
Sr1 V1 O3 1_556 8_575 62.49(5)
O1 V1 O3 5_566 8_575 144.67(8)
O1 V1 O3 1_656 8_575 73.51(6)
O1 V1 O3 1_556 8_575 42.76(8)
O1 V1 O3 5_565 8_575 121.19(8)
O2 V1 O3 5_565 8_575 77.29(8)
O2 V1 O3 5_665 8_575 103.01(8)
Sr1 V1 O3 5_566 8_575 118.70(4)
Sr1 V1 O3 5_666 8_575 156.38(5)
O3 V1 O3 1_655 8_575 91.53(5)
O3 V1 O3 7 8_575 53.13(8)
O3 V1 O3 2_565 8_575 38.84(8)
O2 V1 O3 1_556 3_466 99.60(7)
O3 V1 O3 7_655 3_466 143.72(7)
O3 V1 O3 . 3_466 58.78(13)
O3 V1 O3 5_566 3_466 29.50(8)
O3 V1 O3 3_566 3_466 109.71(11)
V1 V1 O3 5_566 3_466 23.08(5)
V1 V1 O3 5_666 3_466 139.24(7)
V2 V1 O3 5_566 3_466 69.67(4)
Sr1 V1 O3 . 3_466 99.19(5)
V2 V1 O3 1_655 3_466 155.03(5)
V2 V1 O3 . 3_466 62.50(4)
O2 V1 O3 5_666 3_466 133.87(8)
O2 V1 O3 5_566 3_466 47.96(7)
O2 V1 O3 . 3_466 85.63(5)
Sr1 V1 O3 1_556 3_466 107.38(4)
O1 V1 O3 5_566 3_466 79.90(5)
O1 V1 O3 1_656 3_466 152.20(7)
O1 V1 O3 1_556 3_466 67.34(5)
O1 V1 O3 5_565 3_466 71.91(4)
O2 V1 O3 5_565 3_466 40.86(7)
O2 V1 O3 5_665 3_466 119.89(7)
Sr1 V1 O3 5_566 3_466 35.58(4)
Sr1 V1 O3 5_666 3_466 114.58(5)
O3 V1 O3 1_655 3_466 162.06(3)
O3 V1 O3 7 3_466 35.37(8)
O3 V1 O3 2_565 3_466 126.67(6)
O3 V1 O3 8_575 3_466 88.50(6)
O2 V1 O3 1_556 5_666 99.60(7)
O3 V1 O3 7_655 5_666 58.78(13)
O3 V1 O3 . 5_666 143.72(7)
O3 V1 O3 5_566 5_666 109.71(11)
O3 V1 O3 3_566 5_666 29.50(9)
V1 V1 O3 5_566 5_666 139.24(7)
V1 V1 O3 5_666 5_666 23.08(5)
V2 V1 O3 5_566 5_666 69.67(4)
Sr1 V1 O3 . 5_666 99.19(5)
V2 V1 O3 1_655 5_666 62.50(4)
V2 V1 O3 . 5_666 155.03(5)
O2 V1 O3 5_666 5_666 47.96(7)
O2 V1 O3 5_566 5_666 133.87(8)
O2 V1 O3 . 5_666 85.63(5)
Sr1 V1 O3 1_556 5_666 107.38(4)
O1 V1 O3 5_566 5_666 79.90(5)
O1 V1 O3 1_656 5_666 67.34(5)
O1 V1 O3 1_556 5_666 152.20(7)
O1 V1 O3 5_565 5_666 71.91(4)
O2 V1 O3 5_565 5_666 119.89(7)
O2 V1 O3 5_665 5_666 40.86(7)
Sr1 V1 O3 5_566 5_666 114.58(5)
Sr1 V1 O3 5_666 5_666 35.58(4)
O3 V1 O3 1_655 5_666 35.37(8)
O3 V1 O3 7 5_666 162.06(3)
O3 V1 O3 2_565 5_666 88.50(6)
O3 V1 O3 8_575 5_666 126.67(6)
O3 V1 O3 3_466 5_666 139.21(9)
O2 V1 O3 1_556 4_546 106.55(17)
O3 V1 O3 7_655 4_546 134.39(10)
O3 V1 O3 . 4_546 106.93(7)
O3 V1 O3 5_566 4_546 25.28(8)
O3 V1 O3 3_566 4_546 57.86(12)
V1 V1 O3 5_566 4_546 66.05(6)
V1 V1 O3 5_666 4_546 96.37(6)
V2 V1 O3 5_566 4_546 22.91(4)
Sr1 V1 O3 . 4_546 126.64(5)
V2 V1 O3 1_655 4_546 148.86(4)
V2 V1 O3 . 4_546 115.74(4)
O2 V1 O3 5_666 4_546 96.49(9)
O2 V1 O3 5_566 4_546 72.12(9)
O2 V1 O3 . 4_546 88.72(8)
Sr1 V1 O3 1_556 4_546 135.10(5)
O1 V1 O3 5_566 4_546 50.63(8)
O1 V1 O3 1_656 4_546 146.82(6)
O1 V1 O3 1_556 4_546 116.46(4)
O1 V1 O3 5_565 4_546 41.30(7)
O2 V1 O3 5_565 4_546 65.15(8)
O2 V1 O3 5_665 4_546 88.08(8)
Sr1 V1 O3 5_566 4_546 35.18(4)
Sr1 V1 O3 5_666 4_546 63.99(4)
O3 V1 O3 1_655 4_546 120.42(6)
O3 V1 O3 7 4_546 87.81(6)
O3 V1 O3 2_565 4_546 162.33(3)
O3 V1 O3 8_575 4_546 139.53(3)
O3 V1 O3 3_466 4_546 53.28(7)
O3 V1 O3 5_666 4_546 86.77(4)
O2 V1 O3 1_556 6_656 106.55(17)
O3 V1 O3 7_655 6_656 106.93(7)
O3 V1 O3 . 6_656 134.39(10)
O3 V1 O3 5_566 6_656 57.86(12)
O3 V1 O3 3_566 6_656 25.28(8)
V1 V1 O3 5_566 6_656 96.37(6)
V1 V1 O3 5_666 6_656 66.05(6)
V2 V1 O3 5_566 6_656 22.91(4)
Sr1 V1 O3 . 6_656 126.64(5)
V2 V1 O3 1_655 6_656 115.74(4)
V2 V1 O3 . 6_656 148.86(5)
O2 V1 O3 5_666 6_656 72.12(9)
O2 V1 O3 5_566 6_656 96.49(9)
O2 V1 O3 . 6_656 88.72(8)
Sr1 V1 O3 1_556 6_656 135.10(5)
O1 V1 O3 5_566 6_656 50.63(8)
O1 V1 O3 1_656 6_656 116.46(4)
O1 V1 O3 1_556 6_656 146.82(6)
O1 V1 O3 5_565 6_656 41.30(7)
O2 V1 O3 5_565 6_656 88.08(8)
O2 V1 O3 5_665 6_656 65.15(8)
Sr1 V1 O3 5_566 6_656 63.99(4)
Sr1 V1 O3 5_666 6_656 35.18(4)
O3 V1 O3 1_655 6_656 87.81(6)
O3 V1 O3 7 6_656 120.42(6)
O3 V1 O3 2_565 6_656 139.53(3)
O3 V1 O3 8_575 6_656 162.33(3)
O3 V1 O3 3_466 6_656 86.77(4)
O3 V1 O3 5_666 6_656 53.28(7)
O3 V1 O3 4_546 6_656 33.58(8)
O2 V1 O3 1_556 7_656 17.01(5)
O3 V1 O3 7_655 7_656 93.40(10)
O3 V1 O3 . 7_656 117.85(11)
O3 V1 O3 5_566 7_656 124.60(9)
O3 V1 O3 3_566 7_656 101.31(9)
V1 V1 O3 5_566 7_656 133.29(6)
V1 V1 O3 5_666 7_656 99.74(5)
V2 V1 O3 5_566 7_656 124.22(5)
Sr1 V1 O3 . 7_656 119.81(5)
V2 V1 O3 1_655 7_656 70.77(5)
V2 V1 O3 . 7_656 95.27(5)
O2 V1 O3 5_666 7_656 38.10(8)
O2 V1 O3 5_566 7_656 68.45(8)
O2 V1 O3 . 7_656 155.00(7)
Sr1 V1 O3 1_556 7_656 31.92(4)
O1 V1 O3 5_566 7_656 62.95(8)
O1 V1 O3 1_656 7_656 46.39(10)
O1 V1 O3 1_556 7_656 72.62(9)
O1 V1 O3 5_565 7_656 144.68(7)
O2 V1 O3 5_565 7_656 154.73(6)
O2 V1 O3 5_665 7_656 121.20(6)
Sr1 V1 O3 5_566 7_656 93.98(4)
Sr1 V1 O3 5_666 7_656 72.00(4)
O3 V1 O3 1_655 7_656 81.51(4)
O3 V1 O3 7 7_656 113.35(7)
O3 V1 O3 2_565 7_656 82.90(5)
O3 V1 O3 8_575 7_656 93.91(5)
O3 V1 O3 3_466 7_656 116.39(4)
O3 V1 O3 5_666 7_656 84.46(7)
O3 V1 O3 4_546 7_656 113.53(5)
O3 V1 O3 6_656 7_656 103.44(5)
O2 V1 O3 1_556 1_556 17.01(5)
O3 V1 O3 7_655 1_556 117.85(11)
O3 V1 O3 . 1_556 93.40(10)
O3 V1 O3 5_566 1_556 101.31(9)
O3 V1 O3 3_566 1_556 124.60(9)
V1 V1 O3 5_566 1_556 99.74(5)
V1 V1 O3 5_666 1_556 133.29(6)
V2 V1 O3 5_566 1_556 124.22(5)
Sr1 V1 O3 . 1_556 119.81(5)
V2 V1 O3 1_655 1_556 95.27(5)
V2 V1 O3 . 1_556 70.77(5)
O2 V1 O3 5_666 1_556 68.45(8)
O2 V1 O3 5_566 1_556 38.10(8)
O2 V1 O3 . 1_556 155.00(7)
Sr1 V1 O3 1_556 1_556 31.92(4)
O1 V1 O3 5_566 1_556 62.95(8)
O1 V1 O3 1_656 1_556 72.62(9)
O1 V1 O3 1_556 1_556 46.39(10)
O1 V1 O3 5_565 1_556 144.68(7)
O2 V1 O3 5_565 1_556 121.20(6)
O2 V1 O3 5_665 1_556 154.73(6)
Sr1 V1 O3 5_566 1_556 72.00(4)
Sr1 V1 O3 5_666 1_556 93.98(4)
O3 V1 O3 1_655 1_556 113.35(7)
O3 V1 O3 7 1_556 81.51(4)
O3 V1 O3 2_565 1_556 93.91(5)
O3 V1 O3 8_575 1_556 82.90(5)
O3 V1 O3 3_466 1_556 84.46(7)
O3 V1 O3 5_666 1_556 116.39(4)
O3 V1 O3 4_546 1_556 103.44(5)
O3 V1 O3 6_656 1_556 113.53(5)
O3 V1 O3 7_656 1_556 33.55(7)
O2 V1 V1 1_556 5_667 36.48(7)
O3 V1 V1 7_655 5_667 90.14(9)
O3 V1 V1 . 5_667 141.21(10)
O3 V1 V1 5_566 5_667 119.79(10)
O3 V1 V1 3_566 5_667 77.78(9)
V1 V1 V1 5_566 5_667 147.72(5)
V1 V1 V1 5_666 5_667 82.04(3)
V2 V1 V1 5_566 5_667 104.49(4)
Sr1 V1 V1 . 5_667 129.66(3)
V2 V1 V1 1_655 5_667 71.28(3)
V2 V1 V1 . 5_667 118.80(4)
O2 V1 V1 5_666 5_667 15.32(6)
O2 V1 V1 5_566 5_667 80.50(7)
O2 V1 V1 . 5_667 146.642(16)
Sr1 V1 V1 1_556 5_667 54.62(2)
O1 V1 V1 5_566 5_667 52.42(6)
O1 V1 V1 1_656 5_667 50.06(8)
O1 V1 V1 1_556 5_667 95.91(9)
O1 V1 V1 5_565 5_667 122.40(6)
O2 V1 V1 5_565 5_667 164.05(8)
O2 V1 V1 5_665 5_667 103.03(5)
Sr1 V1 V1 5_566 5_667 93.65(3)
Sr1 V1 V1 5_666 5_667 48.897(19)
O3 V1 V1 1_655 5_667 70.52(4)
O3 V1 V1 7 5_667 134.66(5)
O3 V1 V1 2_565 5_667 92.56(5)
O3 V1 V1 8_575 5_667 114.22(5)
O3 V1 V1 3_466 5_667 125.47(5)
O3 V1 V1 5_666 5_667 63.23(4)
O3 V1 V1 4_546 5_667 100.44(5)
O3 V1 V1 6_656 5_667 82.16(5)
O3 V1 V1 7_656 5_667 23.53(4)
O3 V1 V1 1_556 5_667 53.17(4)
O2 V1 V1 1_556 5_567 36.48(7)
O3 V1 V1 7_655 5_567 141.21(10)
O3 V1 V1 . 5_567 90.14(9)
O3 V1 V1 5_566 5_567 77.78(9)
O3 V1 V1 3_566 5_567 119.79(10)
V1 V1 V1 5_566 5_567 82.04(3)
V1 V1 V1 5_666 5_567 147.72(5)
V2 V1 V1 5_566 5_567 104.49(4)
Sr1 V1 V1 . 5_567 129.66(3)
V2 V1 V1 1_655 5_567 118.80(4)
V2 V1 V1 . 5_567 71.28(3)
O2 V1 V1 5_666 5_567 80.50(7)
O2 V1 V1 5_566 5_567 15.32(6)
O2 V1 V1 . 5_567 146.642(16)
Sr1 V1 V1 1_556 5_567 54.62(2)
O1 V1 V1 5_566 5_567 52.42(6)
O1 V1 V1 1_656 5_567 95.91(9)
O1 V1 V1 1_556 5_567 50.06(8)
O1 V1 V1 5_565 5_567 122.40(6)
O2 V1 V1 5_565 5_567 103.03(5)
O2 V1 V1 5_665 5_567 164.05(8)
Sr1 V1 V1 5_566 5_567 48.897(19)
Sr1 V1 V1 5_666 5_567 93.65(3)
O3 V1 V1 1_655 5_567 134.66(5)
O3 V1 V1 7 5_567 70.52(4)
O3 V1 V1 2_565 5_567 114.22(5)
O3 V1 V1 8_575 5_567 92.56(5)
O3 V1 V1 3_466 5_567 63.23(4)
O3 V1 V1 5_666 5_567 125.47(5)
O3 V1 V1 4_546 5_567 82.16(5)
O3 V1 V1 6_656 5_567 100.44(5)
O3 V1 V1 7_656 5_567 53.17(4)
O3 V1 V1 1_556 5_567 23.53(4)
V1 V1 V1 5_667 5_567 66.71(3)
O2 V1 O2 1_556 2_566 59.95(19)
O3 V1 O2 7_655 2_566 66.53(10)
O3 V1 O2 . 2_566 66.53(10)
O3 V1 O2 5_566 2_566 139.88(9)
O3 V1 O2 3_566 2_566 139.88(9)
V1 V1 O2 5_566 2_566 104.05(5)
V1 V1 O2 5_666 2_566 104.05(5)
V2 V1 O2 5_566 2_566 176.92(7)
Sr1 V1 O2 . 2_566 64.18(6)
V2 V1 O2 1_655 2_566 50.82(3)
V2 V1 O2 . 2_566 50.82(3)
O2 V1 O2 5_666 2_566 87.08(6)
O2 V1 O2 5_566 2_566 87.08(6)
O2 V1 O2 . 2_566 104.08(8)
Sr1 V1 O2 1_556 2_566 29.54(6)
O1 V1 O2 5_566 2_566 118.75(10)
O1 V1 O2 1_656 2_566 43.913(19)
O1 V1 O2 1_556 2_566 43.913(19)
O1 V1 O2 5_565 2_566 154.44(9)
O2 V1 O2 5_565 2_566 112.74(9)
O2 V1 O2 5_665 2_566 112.74(9)
Sr1 V1 O2 5_566 2_566 123.87(4)
Sr1 V1 O2 5_666 2_566 123.87(4)
O3 V1 O2 1_655 2_566 79.16(5)
O3 V1 O2 7 2_566 79.16(5)
O3 V1 O2 2_565 2_566 36.17(6)
O3 V1 O2 8_575 2_566 36.17(6)
O3 V1 O2 3_466 2_566 110.39(4)
O3 V1 O2 5_666 2_566 110.39(4)
O3 V1 O2 4_546 2_566 159.03(5)
O3 V1 O2 6_656 2_566 159.03(5)
O3 V1 O2 7_656 2_566 58.67(7)
O3 V1 O2 1_556 2_566 58.67(7)
V1 V1 O2 5_667 2_566 78.05(5)
V1 V1 O2 5_567 2_566 78.05(5)
O2 V1 V1 1_556 2_565 78.86(17)
O3 V1 V1 7_655 2_565 55.50(9)
O3 V1 V1 . 2_565 55.50(9)
O3 V1 V1 5_566 2_565 136.86(9)
O3 V1 V1 3_566 2_565 136.86(9)
V1 V1 V1 5_566 2_565 96.21(4)
V1 V1 V1 5_666 2_565 96.21(4)
V2 V1 V1 5_566 2_565 158.01(4)
Sr1 V1 V1 . 2_565 45.26(2)
V2 V1 V1 1_655 2_565 46.977(15)
V2 V1 V1 . 2_565 46.977(15)
O2 V1 V1 5_666 2_565 100.00(8)
O2 V1 V1 5_566 2_565 100.00(8)
O2 V1 V1 . 2_565 85.17(8)
Sr1 V1 V1 1_556 2_565 48.45(2)
O1 V1 V1 5_566 2_565 137.66(8)
O1 V1 V1 1_656 2_565 50.71(3)
O1 V1 V1 1_556 2_565 50.71(3)
O1 V1 V1 5_565 2_565 135.53(7)
O2 V1 V1 5_565 2_565 99.20(7)
O2 V1 V1 5_665 2_565 99.20(7)
Sr1 V1 V1 5_566 2_565 133.810(15)
Sr1 V1 V1 5_666 2_565 133.810(15)
O3 V1 V1 1_655 2_565 74.48(4)
O3 V1 V1 7 2_565 74.48(4)
O3 V1 V1 2_565 2_565 22.82(4)
O3 V1 V1 8_575 2_565 22.82(4)
O3 V1 V1 3_466 2_565 109.42(4)
O3 V1 V1 5_666 2_565 109.42(4)
O3 V1 V1 4_546 2_565 162.14(4)
O3 V1 V1 6_656 2_565 162.14(4)
O3 V1 V1 7_656 2_565 76.62(4)
O3 V1 V1 1_556 2_565 76.62(4)
V1 V1 V1 5_667 2_565 93.81(3)
V1 V1 V1 5_567 2_565 93.81(3)
O2 V1 V1 2_566 2_565 18.91(6)
O2 V1 V2 1_556 5_567 45.02(17)
O3 V1 V2 7_655 5_567 131.91(9)
O3 V1 V2 . 5_567 131.91(9)
O3 V1 V2 5_566 5_567 77.51(10)
O3 V1 V2 3_566 5_567 77.51(10)
V1 V1 V2 5_566 5_567 107.41(4)
V1 V1 V2 5_666 5_567 107.41(4)
V2 V1 V2 5_566 5_567 78.11(3)
Sr1 V1 V2 . 5_567 169.15(3)
V2 V1 V2 1_655 5_567 114.54(3)
V2 V1 V2 . 5_567 114.54(3)
O2 V1 V2 5_666 5_567 49.57(6)
O2 V1 V2 5_566 5_567 49.57(6)
O2 V1 V2 . 5_567 150.95(8)
Sr1 V1 V2 1_556 5_567 75.43(3)
O1 V1 V2 5_566 5_567 13.78(7)
O1 V1 V2 1_656 5_567 92.43(8)
O1 V1 V2 1_556 5_567 92.43(8)
O1 V1 V2 5_565 5_567 100.59(7)
O2 V1 V2 5_565 5_567 120.88(7)
O2 V1 V2 5_665 5_567 120.88(7)
Sr1 V1 V2 5_566 5_567 50.502(18)
Sr1 V1 V2 5_666 5_567 50.502(18)
O3 V1 V2 1_655 5_567 108.40(5)
O3 V1 V2 7 5_567 108.40(5)
O3 V1 V2 2_565 5_567 132.82(5)
O3 V1 V2 8_575 5_567 132.82(5)
O3 V1 V2 3_466 5_567 84.34(4)
O3 V1 V2 5_666 5_567 84.34(4)
O3 V1 V2 4_546 5_567 63.56(4)
O3 V1 V2 6_656 5_567 63.56(4)
O3 V1 V2 7_656 5_567 50.03(4)
O3 V1 V2 1_556 5_567 50.03(4)
V1 V1 V2 5_667 5_567 43.26(2)
V1 V1 V2 5_567 5_567 43.26(2)
O2 V1 V2 2_566 5_567 104.97(6)
V1 V1 V2 2_565 5_567 123.885(18)
O2 V1 O3 1_556 3_567 30.71(15)
O3 V1 O3 7_655 3_567 112.27(9)
O3 V1 O3 . 3_567 136.21(10)
O3 V1 O3 5_566 3_567 99.74(11)
O3 V1 O3 3_566 3_567 81.76(10)
V1 V1 O3 5_566 3_567 126.18(5)
V1 V1 O3 5_666 3_567 98.98(5)
V2 V1 O3 5_566 3_567 95.37(5)
Sr1 V1 O3 . 3_567 148.69(4)
V2 V1 O3 1_655 3_567 92.84(5)
V2 V1 O3 . 3_567 113.82(5)
O2 V1 O3 5_666 3_567 32.62(7)
O2 V1 O3 5_566 3_567 60.69(7)
O2 V1 O3 . 3_567 161.84(6)
Sr1 V1 O3 1_556 3_567 59.07(4)
O1 V1 O3 5_566 3_567 33.93(8)
O1 V1 O3 1_656 3_567 70.22(9)
O1 V1 O3 1_556 3_567 89.44(10)
O1 V1 O3 5_565 3_567 117.11(8)
O2 V1 O3 5_565 3_567 142.51(7)
O2 V1 O3 5_665 3_567 117.95(7)
Sr1 V1 O3 5_566 3_567 71.85(4)
Sr1 V1 O3 5_666 3_567 50.97(4)
O3 V1 O3 1_655 3_567 91.80(7)
O3 V1 O3 7 3_567 119.26(4)
O3 V1 O3 2_565 3_567 111.00(5)
O3 V1 O3 8_575 3_567 121.32(6)
O3 V1 O3 3_466 3_567 103.49(6)
O3 V1 O3 5_666 3_567 77.20(5)
O3 V1 O3 4_546 3_567 84.50(5)
O3 V1 O3 6_656 3_567 76.35(5)
O3 V1 O3 7_656 3_567 29.44(7)
O3 V1 O3 1_556 3_567 43.05(5)
V1 V1 O3 5_667 3_567 22.13(4)
V1 V1 O3 5_567 3_567 48.74(4)
O2 V1 O3 2_566 3_567 87.62(7)
V1 V1 O3 2_565 3_567 105.95(4)
V2 V1 O3 5_567 3_567 22.24(3)
O2 V1 O3 1_556 5_567 30.71(15)
O3 V1 O3 7_655 5_567 136.21(10)
O3 V1 O3 . 5_567 112.27(9)
O3 V1 O3 5_566 5_567 81.76(10)
O3 V1 O3 3_566 5_567 99.74(11)
V1 V1 O3 5_566 5_567 98.98(5)
V1 V1 O3 5_666 5_567 126.18(5)
V2 V1 O3 5_566 5_567 95.37(5)
Sr1 V1 O3 . 5_567 148.69(4)
V2 V1 O3 1_655 5_567 113.82(5)
V2 V1 O3 . 5_567 92.84(5)
O2 V1 O3 5_666 5_567 60.69(7)
O2 V1 O3 5_566 5_567 32.62(7)
O2 V1 O3 . 5_567 161.84(6)
Sr1 V1 O3 1_556 5_567 59.07(4)
O1 V1 O3 5_566 5_567 33.93(8)
O1 V1 O3 1_656 5_567 89.44(10)
O1 V1 O3 1_556 5_567 70.22(9)
O1 V1 O3 5_565 5_567 117.11(8)
O2 V1 O3 5_565 5_567 117.95(7)
O2 V1 O3 5_665 5_567 142.51(7)
Sr1 V1 O3 5_566 5_567 50.97(4)
Sr1 V1 O3 5_666 5_567 71.85(4)
O3 V1 O3 1_655 5_567 119.26(4)
O3 V1 O3 7 5_567 91.80(7)
O3 V1 O3 2_565 5_567 121.32(6)
O3 V1 O3 8_575 5_567 111.00(5)
O3 V1 O3 3_466 5_567 77.20(5)
O3 V1 O3 5_666 5_567 103.49(6)
O3 V1 O3 4_546 5_567 76.35(5)
O3 V1 O3 6_656 5_567 84.50(5)
O3 V1 O3 7_656 5_567 43.05(5)
O3 V1 O3 1_556 5_567 29.44(7)
V1 V1 O3 5_667 5_567 48.74(4)
V1 V1 O3 5_567 5_567 22.13(4)
O2 V1 O3 2_566 5_567 87.62(7)
V1 V1 O3 2_565 5_567 105.95(4)
V2 V1 O3 5_567 5_567 22.24(3)
O3 V1 O3 3_567 5_567 28.09(7)
O2 V1 O1 1_556 . 128.45(14)
O3 V1 O1 7_655 . 77.34(10)
O3 V1 O1 . . 21.74(10)
O3 V1 O1 5_566 . 81.51(9)
O3 V1 O1 3_566 . 119.97(11)
V1 V1 O1 5_566 . 44.51(4)
V1 V1 O1 5_666 . 100.70(6)
V2 V1 O1 5_566 . 99.40(5)
Sr1 V1 O1 . . 32.189(16)
V2 V1 O1 1_655 . 90.90(3)
V2 V1 O1 . . 44.15(5)
O2 V1 O1 5_666 . 158.30(7)
O2 V1 O1 5_566 . 101.48(7)
O2 V1 O1 . . 40.26(7)
Sr1 V1 O1 1_556 . 103.42(5)
O1 V1 O1 5_566 . 146.73(4)
O1 V1 O1 1_656 . 108.34(6)
O1 V1 O1 1_556 . 68.54(4)
O1 V1 O1 5_565 . 80.00(3)
O2 V1 O1 5_565 . 38.01(7)
O2 V1 O1 5_665 . 83.36(8)
Sr1 V1 O1 5_566 . 102.38(2)
Sr1 V1 O1 5_666 . 150.83(6)
O3 V1 O1 1_655 . 101.66(6)
O3 V1 O1 7 . 41.88(6)
O3 V1 O1 2_565 . 65.75(5)
O3 V1 O1 8_575 . 41.86(6)
O3 V1 O1 3_466 . 67.01(5)
O3 V1 O1 5_666 . 123.43(6)
O3 V1 O1 4_546 . 103.12(5)
O3 V1 O1 6_656 . 121.15(6)
O3 V1 O1 7_656 . 135.32(6)
O3 V1 O1 1_556 . 114.91(6)
V1 V1 O1 5_667 . 155.78(5)
V1 V1 O1 5_567 . 111.08(5)
O2 V1 O1 2_566 . 77.95(6)
V1 V1 O1 2_565 . 62.00(3)
V2 V1 O1 5_567 . 149.84(3)
O3 V1 O1 3_567 . 157.90(6)
O3 V1 O1 5_567 . 133.06(6)
O2 V1 O1 1_556 1_655 128.45(15)
O3 V1 O1 7_655 1_655 21.74(10)
O3 V1 O1 . 1_655 77.34(10)
O3 V1 O1 5_566 1_655 119.97(11)
O3 V1 O1 3_566 1_655 81.51(9)
V1 V1 O1 5_566 1_655 100.70(6)
V1 V1 O1 5_666 1_655 44.51(4)
V2 V1 O1 5_566 1_655 99.40(5)
Sr1 V1 O1 . 1_655 32.189(16)
V2 V1 O1 1_655 1_655 44.15(5)
V2 V1 O1 . 1_655 90.90(3)
O2 V1 O1 5_666 1_655 101.48(7)
O2 V1 O1 5_566 1_655 158.30(7)
O2 V1 O1 . 1_655 40.26(7)
Sr1 V1 O1 1_556 1_655 103.42(5)
O1 V1 O1 5_566 1_655 146.73(4)
O1 V1 O1 1_656 1_655 68.54(4)
O1 V1 O1 1_556 1_655 108.34(6)
O1 V1 O1 5_565 1_655 80.00(3)
O2 V1 O1 5_565 1_655 83.36(8)
O2 V1 O1 5_665 1_655 38.01(7)
Sr1 V1 O1 5_566 1_655 150.83(6)
Sr1 V1 O1 5_666 1_655 102.38(2)
O3 V1 O1 1_655 1_655 41.88(6)
O3 V1 O1 7 1_655 101.66(6)
O3 V1 O1 2_565 1_655 41.86(6)
O3 V1 O1 8_575 1_655 65.75(5)
O3 V1 O1 3_466 1_655 123.43(6)
O3 V1 O1 5_666 1_655 67.01(5)
O3 V1 O1 4_546 1_655 121.15(6)
O3 V1 O1 6_656 1_655 103.12(5)
O3 V1 O1 7_656 1_655 114.91(6)
O3 V1 O1 1_556 1_655 135.32(6)
V1 V1 O1 5_667 1_655 111.08(5)
V1 V1 O1 5_567 1_655 155.78(5)
O2 V1 O1 2_566 1_655 77.95(6)
V1 V1 O1 2_565 1_655 62.00(3)
V2 V1 O1 5_567 1_655 149.84(3)
O3 V1 O1 3_567 1_655 133.06(6)
O3 V1 O1 5_567 1_655 157.90(6)
O1 V1 O1 . 1_655 60.30(6)
O2 V1 V1 1_556 1_554 168.86(17)
O3 V1 V1 7_655 1_554 64.89(9)
O3 V1 V1 . 1_554 64.89(9)
O3 V1 V1 5_566 1_554 76.73(9)
O3 V1 V1 3_566 1_554 76.73(9)
V1 V1 V1 5_566 1_554 64.33(4)
V1 V1 V1 5_666 1_554 64.33(4)
V2 V1 V1 5_566 1_554 68.01(4)
Sr1 V1 V1 . 1_554 44.74(2)
V2 V1 V1 1_655 1_554 87.59(3)
V2 V1 V1 . 1_554 87.59(3)
O2 V1 V1 5_666 1_554 131.64(6)
O2 V1 V1 5_566 1_554 131.64(6)
O2 V1 V1 . 1_554 4.83(8)
Sr1 V1 V1 1_556 1_554 138.45(2)
O1 V1 V1 5_566 1_554 132.34(8)
O1 V1 V1 1_656 1_554 111.98(9)
O1 V1 V1 1_556 1_554 111.98(9)
O1 V1 V1 5_565 1_554 45.53(7)
O2 V1 V1 5_565 1_554 43.48(5)
O2 V1 V1 5_665 1_554 43.48(5)
Sr1 V1 V1 5_566 1_554 107.53(2)
Sr1 V1 V1 5_666 1_554 107.53(2)
O3 V1 V1 1_655 1_554 78.43(4)
O3 V1 V1 7 1_554 78.43(4)
O3 V1 V1 2_565 1_554 78.48(4)
O3 V1 V1 8_575 1_554 78.48(4)
O3 V1 V1 3_466 1_554 84.00(4)
O3 V1 V1 5_666 1_554 84.00(4)
O3 V1 V1 4_546 1_554 84.09(4)
O3 V1 V1 6_656 1_554 84.09(4)
O3 V1 V1 7_656 1_554 158.29(4)
O3 V1 V1 1_556 1_554 158.29(4)
V1 V1 V1 5_667 1_554 146.368(16)
V1 V1 V1 5_567 1_554 146.368(16)
O2 V1 V1 2_566 1_554 108.91(6)
V1 V1 V1 2_565 1_554 90.0
V2 V1 V1 5_567 1_554 146.115(18)
O3 V1 V1 3_567 1_554 158.49(3)
O3 V1 V1 5_567 1_554 158.49(4)
O1 V1 V1 . 1_554 43.43(5)
O1 V1 V1 1_655 1_554 43.43(5)
O2 V1 V1 1_556 1_455 90.0
O3 V1 V1 7_655 1_455 134.95(9)
O3 V1 V1 . 1_455 45.05(9)
O3 V1 V1 5_566 1_455 49.90(9)
O3 V1 V1 3_566 1_455 130.10(9)
V1 V1 V1 5_566 1_455 26.52(4)
V1 V1 V1 5_666 1_455 153.48(4)
V2 V1 V1 5_566 1_455 90.0
Sr1 V1 V1 . 1_455 90.0
V2 V1 V1 1_655 1_455 136.875(15)
V2 V1 V1 . 1_455 43.125(15)
O2 V1 V1 5_666 1_455 136.62(6)
O2 V1 V1 5_566 1_455 43.38(6)
O2 V1 V1 . 1_455 90.0
Sr1 V1 V1 1_556 1_455 90.0
O1 V1 V1 5_566 1_455 90.0
O1 V1 V1 1_656 1_455 132.64(4)
O1 V1 V1 1_556 1_455 47.36(4)
O1 V1 V1 5_565 1_455 90.0
O2 V1 V1 5_565 1_455 47.99(5)
O2 V1 V1 5_665 1_455 132.01(5)
Sr1 V1 V1 5_566 1_455 49.024(13)
Sr1 V1 V1 5_666 1_455 130.976(13)
O3 V1 V1 1_655 1_455 160.47(4)
O3 V1 V1 7 1_455 19.53(5)
O3 V1 V1 2_565 1_455 109.42(4)
O3 V1 V1 8_575 1_455 70.58(4)
O3 V1 V1 3_466 1_455 20.39(4)
O3 V1 V1 5_666 1_455 159.61(4)
O3 V1 V1 4_546 1_455 73.21(4)
O3 V1 V1 6_656 1_455 106.79(4)
O3 V1 V1 7_656 1_455 106.77(4)
O3 V1 V1 1_556 1_455 73.23(4)
V1 V1 V1 5_667 1_455 123.357(15)
V1 V1 V1 5_567 1_455 56.643(16)
O2 V1 V1 2_566 1_455 90.0
V1 V1 V1 2_565 1_455 90.0
V2 V1 V1 5_567 1_455 90.0
O3 V1 V1 3_567 1_455 104.04(3)
O3 V1 V1 5_567 1_455 75.96(3)
O1 V1 V1 . 1_455 59.85(3)
O1 V1 V1 1_655 1_455 120.15(3)
V1 V1 V1 1_554 1_455 90.0
O2 V1 V1 1_556 1_655 90.0
O3 V1 V1 7_655 1_655 45.05(9)
O3 V1 V1 . 1_655 134.95(9)
O3 V1 V1 5_566 1_655 130.10(9)
O3 V1 V1 3_566 1_655 49.90(9)
V1 V1 V1 5_566 1_655 153.48(4)
V1 V1 V1 5_666 1_655 26.52(4)
V2 V1 V1 5_566 1_655 90.0
Sr1 V1 V1 . 1_655 90.0
V2 V1 V1 1_655 1_655 43.125(15)
V2 V1 V1 . 1_655 136.875(15)
O2 V1 V1 5_666 1_655 43.38(6)
O2 V1 V1 5_566 1_655 136.62(6)
O2 V1 V1 . 1_655 90.0
Sr1 V1 V1 1_556 1_655 90.0
O1 V1 V1 5_566 1_655 90.0
O1 V1 V1 1_656 1_655 47.36(4)
O1 V1 V1 1_556 1_655 132.64(4)
O1 V1 V1 5_565 1_655 90.0
O2 V1 V1 5_565 1_655 132.01(5)
O2 V1 V1 5_665 1_655 47.99(5)
Sr1 V1 V1 5_566 1_655 130.976(13)
Sr1 V1 V1 5_666 1_655 49.024(13)
O3 V1 V1 1_655 1_655 19.53(4)
O3 V1 V1 7 1_655 160.47(5)
O3 V1 V1 2_565 1_655 70.58(4)
O3 V1 V1 8_575 1_655 109.42(4)
O3 V1 V1 3_466 1_655 159.61(4)
O3 V1 V1 5_666 1_655 20.39(4)
O3 V1 V1 4_546 1_655 106.79(4)
O3 V1 V1 6_656 1_655 73.21(4)
O3 V1 V1 7_656 1_655 73.23(4)
O3 V1 V1 1_556 1_655 106.77(4)
V1 V1 V1 5_667 1_655 56.643(16)
V1 V1 V1 5_567 1_655 123.357(15)
O2 V1 V1 2_566 1_655 90.0
V1 V1 V1 2_565 1_655 90.0
V2 V1 V1 5_567 1_655 90.0
O3 V1 V1 3_567 1_655 75.96(3)
O3 V1 V1 5_567 1_655 104.04(3)
O1 V1 V1 . 1_655 120.15(3)
O1 V1 V1 1_655 1_655 59.85(3)
V1 V1 V1 1_554 1_655 90.0
V1 V1 V1 1_455 1_655 180.0
O2 V1 O2 1_556 1_656 73.00(5)
O3 V1 O2 7_655 1_656 54.13(10)
O3 V1 O2 . 1_656 139.94(11)
O3 V1 O2 5_566 1_656 136.31(11)
O3 V1 O2 3_566 1_656 59.41(10)
V1 V1 O2 5_566 1_656 170.43(7)
V1 V1 O2 5_666 1_656 43.51(6)
V2 V1 O2 5_566 1_656 99.20(5)
Sr1 V1 O2 . 1_656 99.44(5)
V2 V1 O2 1_655 1_656 43.58(5)
V2 V1 O2 . 1_656 132.18(6)
O2 V1 O2 5_666 1_656 28.85(10)
O2 V1 O2 5_566 1_656 120.95(3)
O2 V1 O2 . 1_656 106.33(5)
Sr1 V1 O2 1_556 1_656 75.39(5)
O1 V1 O2 5_566 1_656 81.29(5)
O1 V1 O2 1_656 1_656 37.72(5)
O1 V1 O2 1_556 1_656 120.31(8)
O1 V1 O2 5_565 1_656 103.97(5)
O2 V1 O2 5_565 1_656 149.01(2)
O2 V1 O2 5_665 1_656 64.99(10)
Sr1 V1 O2 5_566 1_656 125.43(5)
Sr1 V1 O2 5_666 1_656 47.59(5)
O3 V1 O2 1_655 1_656 30.81(6)
O3 V1 O2 7 1_656 160.67(7)
O3 V1 O2 2_565 1_656 71.78(6)
O3 V1 O2 8_575 1_656 108.85(7)
O3 V1 O2 3_466 1_656 160.93(7)
O3 V1 O2 5_666 1_656 32.05(6)
O3 V1 O2 4_546 1_656 111.07(7)
O3 V1 O2 6_656 1_656 78.87(7)
O3 V1 O2 7_656 1_656 56.25(6)
O3 V1 O2 1_556 1_656 89.79(6)
V1 V1 O2 5_667 1_656 40.45(5)
V1 V1 O2 5_567 1_656 106.90(5)
O2 V1 O2 2_566 1_656 81.58(6)
V1 V1 O2 2_565 1_656 86.76(5)
V2 V1 O2 5_567 1_656 78.07(5)
O3 V1 O2 3_567 1_656 61.09(6)
O3 V1 O2 5_567 1_656 88.89(6)
O1 V1 O2 . 1_656 131.46(6)
O1 V1 O2 1_655 1_656 72.64(6)
V1 V1 O2 1_554 1_656 106.67(5)
V1 V1 O2 1_455 1_656 163.00(5)
V1 V1 O2 1_655 1_656 17.00(5)
O2 V1 O2 1_556 1_456 73.00(5)
O3 V1 O2 7_655 1_456 139.94(11)
O3 V1 O2 . 1_456 54.13(10)
O3 V1 O2 5_566 1_456 59.41(10)
O3 V1 O2 3_566 1_456 136.31(11)
V1 V1 O2 5_566 1_456 43.51(6)
V1 V1 O2 5_666 1_456 170.43(7)
V2 V1 O2 5_566 1_456 99.20(5)
Sr1 V1 O2 . 1_456 99.44(5)
V2 V1 O2 1_655 1_456 132.18(6)
V2 V1 O2 . 1_456 43.58(5)
O2 V1 O2 5_666 1_456 120.95(3)
O2 V1 O2 5_566 1_456 28.85(10)
O2 V1 O2 . 1_456 106.33(5)
Sr1 V1 O2 1_556 1_456 75.39(5)
O1 V1 O2 5_566 1_456 81.29(5)
O1 V1 O2 1_656 1_456 120.31(8)
O1 V1 O2 1_556 1_456 37.72(5)
O1 V1 O2 5_565 1_456 103.97(5)
O2 V1 O2 5_565 1_456 64.99(10)
O2 V1 O2 5_665 1_456 149.01(2)
Sr1 V1 O2 5_566 1_456 47.59(5)
Sr1 V1 O2 5_666 1_456 125.43(5)
O3 V1 O2 1_655 1_456 160.67(7)
O3 V1 O2 7 1_456 30.81(6)
O3 V1 O2 2_565 1_456 108.85(7)
O3 V1 O2 8_575 1_456 71.78(6)
O3 V1 O2 3_466 1_456 32.05(6)
O3 V1 O2 5_666 1_456 160.93(7)
O3 V1 O2 4_546 1_456 78.87(7)
O3 V1 O2 6_656 1_456 111.07(7)
O3 V1 O2 7_656 1_456 89.79(6)
O3 V1 O2 1_556 1_456 56.25(6)
V1 V1 O2 5_667 1_456 106.90(5)
V1 V1 O2 5_567 1_456 40.45(5)
O2 V1 O2 2_566 1_456 81.58(6)
V1 V1 O2 2_565 1_456 86.76(5)
V2 V1 O2 5_567 1_456 78.07(5)
O3 V1 O2 3_567 1_456 88.89(6)
O3 V1 O2 5_567 1_456 61.09(6)
O1 V1 O2 . 1_456 72.64(6)
O1 V1 O2 1_655 1_456 131.46(5)
V1 V1 O2 1_554 1_456 106.67(5)
V1 V1 O2 1_455 1_456 17.00(5)
V1 V1 O2 1_655 1_456 163.00(5)
O2 V1 O2 1_656 1_456 145.99(10)
O2 V1 O3 1_556 8_675 90.77(13)
O3 V1 O3 7_655 8_675 17.37(7)
O3 V1 O3 . 8_675 92.43(8)
O3 V1 O3 5_566 8_675 157.73(7)
O3 V1 O3 3_566 8_675 90.95(10)
V1 V1 O3 5_566 8_675 129.88(6)
V1 V1 O3 5_666 8_675 51.59(5)
V2 V1 O3 5_566 8_675 125.88(4)
Sr1 V1 O3 . 8_675 53.55(3)
V2 V1 O3 1_655 8_675 6.37(4)
V2 V1 O3 . 8_675 92.06(4)
O2 V1 O3 5_666 8_675 72.98(7)
O2 V1 O3 5_566 8_675 137.12(9)
O2 V1 O3 . 8_675 78.00(6)
Sr1 V1 O3 1_556 8_675 69.69(4)
O1 V1 O3 5_566 8_675 127.82(5)
O1 V1 O3 1_656 8_675 30.64(9)
O1 V1 O3 1_556 8_675 95.47(4)
O1 V1 O3 5_565 8_675 112.90(6)
O2 V1 O3 5_565 8_675 118.30(7)
O2 V1 O3 5_665 8_675 61.95(7)
Sr1 V1 O3 5_566 8_675 170.87(4)
Sr1 V1 O3 5_666 8_675 93.57(3)
O3 V1 O3 1_655 8_675 28.33(6)
O3 V1 O3 7 8_675 116.70(5)
O3 V1 O3 2_565 8_675 25.44(6)
O3 V1 O3 8_575 8_675 64.28(4)
O3 V1 O3 3_466 8_675 151.14(7)
O3 V1 O3 5_666 8_675 63.47(2)
O3 V1 O3 4_546 8_675 147.96(3)
O3 V1 O3 6_656 8_675 116.11(7)
O3 V1 O3 7_656 8_675 77.03(4)
O3 V1 O3 1_556 8_675 100.53(4)
V1 V1 O3 5_667 8_675 77.47(4)
V1 V1 O3 5_567 8_675 123.98(5)
O2 V1 O3 2_566 8_675 52.65(4)
V1 V1 O3 2_565 8_675 46.15(3)
V2 V1 O3 5_567 8_675 120.72(4)
O3 V1 O3 3_567 8_675 99.14(5)
O3 V1 O3 5_567 8_675 120.08(4)
O1 V1 O3 . 8_675 85.42(4)
O1 V1 O3 1_655 8_675 37.95(6)
V1 V1 O3 1_554 8_675 81.37(3)
V1 V1 O3 1_455 8_675 134.86(3)
V1 V1 O3 1_655 8_675 45.14(3)
O2 V1 O3 1_656 8_675 47.88(6)
O2 V1 O3 1_456 8_675 132.73(6)
O2 V1 O3 1_556 2_465 90.77(13)
O3 V1 O3 7_655 2_465 92.43(7)
O3 V1 O3 . 2_465 17.37(7)
O3 V1 O3 5_566 2_465 90.95(10)
O3 V1 O3 3_566 2_465 157.73(7)
V1 V1 O3 5_566 2_465 51.59(5)
V1 V1 O3 5_666 2_465 129.88(6)
V2 V1 O3 5_566 2_465 125.88(4)
Sr1 V1 O3 . 2_465 53.55(3)
V2 V1 O3 1_655 2_465 92.06(4)
V2 V1 O3 . 2_465 6.37(4)
O2 V1 O3 5_666 2_465 137.12(9)
O2 V1 O3 5_566 2_465 72.98(7)
O2 V1 O3 . 2_465 78.00(6)
Sr1 V1 O3 1_556 2_465 69.69(4)
O1 V1 O3 5_566 2_465 127.82(5)
O1 V1 O3 1_656 2_465 95.47(4)
O1 V1 O3 1_556 2_465 30.64(9)
O1 V1 O3 5_565 2_465 112.90(6)
O2 V1 O3 5_565 2_465 61.95(7)
O2 V1 O3 5_665 2_465 118.30(7)
Sr1 V1 O3 5_566 2_465 93.57(3)
Sr1 V1 O3 5_666 2_465 170.87(4)
O3 V1 O3 1_655 2_465 116.70(5)
O3 V1 O3 7 2_465 28.33(6)
O3 V1 O3 2_565 2_465 64.28(4)
O3 V1 O3 8_575 2_465 25.44(6)
O3 V1 O3 3_466 2_465 63.47(2)
O3 V1 O3 5_666 2_465 151.14(7)
O3 V1 O3 4_546 2_465 116.11(7)
O3 V1 O3 6_656 2_465 147.96(3)
O3 V1 O3 7_656 2_465 100.53(4)
O3 V1 O3 1_556 2_465 77.03(4)
V1 V1 O3 5_667 2_465 123.98(5)
V1 V1 O3 5_567 2_465 77.47(4)
O2 V1 O3 2_566 2_465 52.65(4)
V1 V1 O3 2_565 2_465 46.15(3)
V2 V1 O3 5_567 2_465 120.72(4)
O3 V1 O3 3_567 2_465 120.08(4)
O3 V1 O3 5_567 2_465 99.14(5)
O1 V1 O3 . 2_465 37.95(6)
O1 V1 O3 1_655 2_465 85.42(4)
V1 V1 O3 1_554 2_465 81.37(3)
V1 V1 O3 1_455 2_465 45.14(3)
V1 V1 O3 1_655 2_465 134.86(3)
O2 V1 O3 1_656 2_465 132.73(6)
O2 V1 O3 1_456 2_465 47.88(6)
O3 V1 O3 8_675 2_465 89.73(7)
O2 V1 V1 1_556 2 101.14(17)
O3 V1 V1 7_655 2 124.50(9)
O3 V1 V1 . 2 124.50(9)
O3 V1 V1 5_566 2 43.14(9)
O3 V1 V1 3_566 2 43.14(9)
V1 V1 V1 5_566 2 83.79(4)
V1 V1 V1 5_666 2 83.79(4)
V2 V1 V1 5_566 2 21.99(4)
Sr1 V1 V1 . 2 134.74(2)
V2 V1 V1 1_655 2 133.023(15)
V2 V1 V1 . 2 133.023(15)
O2 V1 V1 5_666 2 80.00(8)
O2 V1 V1 5_566 2 80.00(8)
O2 V1 V1 . 2 94.83(8)
Sr1 V1 V1 1_556 2 131.55(2)
O1 V1 V1 5_566 2 42.34(8)
O1 V1 V1 1_656 2 129.29(3)
O1 V1 V1 1_556 2 129.29(3)
O1 V1 V1 5_565 2 44.47(7)
O2 V1 V1 5_565 2 80.80(7)
O2 V1 V1 5_665 2 80.80(7)
Sr1 V1 V1 5_566 2 46.190(15)
Sr1 V1 V1 5_666 2 46.190(15)
O3 V1 V1 1_655 2 105.52(4)
O3 V1 V1 7 2 105.52(4)
O3 V1 V1 2_565 2 157.18(4)
O3 V1 V1 8_575 2 157.18(4)
O3 V1 V1 3_466 2 70.58(4)
O3 V1 V1 5_666 2 70.58(4)
O3 V1 V1 4_546 2 17.86(4)
O3 V1 V1 6_656 2 17.86(4)
O3 V1 V1 7_656 2 103.38(4)
O3 V1 V1 1_556 2 103.38(4)
V1 V1 V1 5_667 2 86.19(3)
V1 V1 V1 5_567 2 86.19(3)
O2 V1 V1 2_566 2 161.09(6)
V1 V1 V1 2_565 2 180.0
V2 V1 V1 5_567 2 56.115(18)
O3 V1 V1 3_567 2 74.05(4)
O3 V1 V1 5_567 2 74.05(4)
O1 V1 V1 . 2 118.00(3)
O1 V1 V1 1_655 2 118.00(3)
V1 V1 V1 1_554 2 90.0
V1 V1 V1 1_455 2 90.0
V1 V1 V1 1_655 2 90.0
O2 V1 V1 1_656 2 93.24(5)
O2 V1 V1 1_456 2 93.24(5)
O3 V1 V1 8_675 2 133.85(3)
O3 V1 V1 2_465 2 133.85(3)
O1 V2 O3 1_556 7 110.06(10)
O1 V2 O3 1_556 8_575 110.06(10)
O3 V2 O3 7 8_575 139.87(19)
O1 V2 O3 1_556 . 110.06(10)
O3 V2 O3 7 . 79.26(18)
O3 V2 O3 8_575 . 87.19(18)
O1 V2 O3 1_556 2_465 110.06(10)
O3 V2 O3 7 2_465 87.19(18)
O3 V2 O3 8_575 2_465 79.26(18)
O3 V2 O3 . 2_465 139.87(19)
O1 V2 V1 1_556 5_566 111.99(4)
O3 V2 V1 7 5_566 39.84(9)
O3 V2 V1 8_575 5_566 120.72(10)
O3 V2 V1 . 5_566 39.84(9)
O3 V2 V1 2_465 5_566 120.72(10)
O1 V2 V1 1_556 6_566 111.99(4)
O3 V2 V1 7 6_566 120.72(10)
O3 V2 V1 8_575 6_566 39.84(9)
O3 V2 V1 . 6_566 120.72(10)
O3 V2 V1 2_465 6_566 39.84(9)
V1 V2 V1 5_566 6_566 136.02(7)
O1 V2 Sr1 1_556 1_455 131.53(2)
O3 V2 Sr1 7 1_455 45.17(9)
O3 V2 Sr1 8_575 1_455 104.48(10)
O3 V2 Sr1 . 1_455 104.48(10)
O3 V2 Sr1 2_465 1_455 45.17(9)
V1 V2 Sr1 5_566 1_455 75.62(3)
V1 V2 Sr1 6_566 1_455 75.62(3)
O1 V2 Sr1 1_556 . 131.53(2)
O3 V2 Sr1 7 . 104.48(10)
O3 V2 Sr1 8_575 . 45.17(9)
O3 V2 Sr1 . . 45.17(9)
O3 V2 Sr1 2_465 . 104.48(10)
V1 V2 Sr1 5_566 . 75.62(3)
V1 V2 Sr1 6_566 . 75.62(3)
Sr1 V2 Sr1 1_455 . 96.93(5)
O1 V2 V1 1_556 2_565 87.59(3)
O3 V2 V1 7 2_565 161.89(11)
O3 V2 V1 8_575 2_565 22.84(9)
O3 V2 V1 . 2_565 91.11(9)
O3 V2 V1 2_465 2_565 90.55(9)
V1 V2 V1 5_566 2_565 130.42(2)
V1 V2 V1 6_566 2_565 51.91(2)
Sr1 V2 V1 1_455 2_565 125.05(4)
Sr1 V2 V1 . 2_565 58.77(2)
O1 V2 V1 1_556 1_455 87.59(3)
O3 V2 V1 7 1_455 22.84(9)
O3 V2 V1 8_575 1_455 161.89(11)
O3 V2 V1 . 1_455 90.55(9)
O3 V2 V1 2_465 1_455 91.11(9)
V1 V2 V1 5_566 1_455 51.91(2)
V1 V2 V1 6_566 1_455 130.42(2)
Sr1 V2 V1 1_455 1_455 58.77(2)
Sr1 V2 V1 . 1_455 125.05(4)
V1 V2 V1 2_565 1_455 175.17(6)
O1 V2 V1 1_556 . 87.59(3)
O3 V2 V1 7 . 90.55(9)
O3 V2 V1 8_575 . 91.11(9)
O3 V2 V1 . . 22.84(9)
O3 V2 V1 2_465 . 161.89(11)
V1 V2 V1 5_566 . 51.91(2)
V1 V2 V1 6_566 . 130.42(2)
Sr1 V2 V1 1_455 . 125.05(4)
Sr1 V2 V1 . . 58.77(2)
V1 V2 V1 2_565 . 86.05(3)
V1 V2 V1 1_455 . 93.75(3)
O1 V2 V1 1_556 2_465 87.59(3)
O3 V2 V1 7 2_465 91.11(9)
O3 V2 V1 8_575 2_465 90.55(9)
O3 V2 V1 . 2_465 161.89(11)
O3 V2 V1 2_465 2_465 22.84(9)
V1 V2 V1 5_566 2_465 130.42(2)
V1 V2 V1 6_566 2_465 51.91(2)
Sr1 V2 V1 1_455 2_465 58.77(2)
Sr1 V2 V1 . 2_465 125.05(4)
V1 V2 V1 2_565 2_465 93.75(3)
V1 V2 V1 1_455 2_465 86.05(3)
V1 V2 V1 . 2_465 175.17(6)
O1 V2 O1 1_556 . 180.0
O3 V2 O1 7 . 69.94(10)
O3 V2 O1 8_575 . 69.94(10)
O3 V2 O1 . . 69.94(10)
O3 V2 O1 2_465 . 69.94(10)
V1 V2 O1 5_566 . 68.01(4)
V1 V2 O1 6_566 . 68.01(4)
Sr1 V2 O1 1_455 . 48.47(2)
Sr1 V2 O1 . . 48.47(2)
V1 V2 O1 2_565 . 92.41(3)
V1 V2 O1 1_455 . 92.41(3)
V1 V2 O1 . . 92.41(3)
V1 V2 O1 2_465 . 92.41(3)
O1 V2 O2 1_556 2_566 63.00(7)
O3 V2 O2 7 2_566 169.92(13)
O3 V2 O2 8_575 2_566 47.69(11)
O3 V2 O2 . 2_566 95.98(10)
O3 V2 O2 2_465 2_566 101.97(11)
V1 V2 O2 5_566 2_566 133.84(6)
V1 V2 O2 6_566 2_566 69.35(7)
Sr1 V2 O2 1_455 2_566 144.85(7)
Sr1 V2 O2 . 2_566 77.55(6)
V1 V2 O2 2_565 2_566 24.86(7)
V1 V2 O2 1_455 2_566 150.36(9)
V1 V2 O2 . 2_566 82.05(6)
V1 V2 O2 2_465 2_566 95.74(6)
O1 V2 O2 . 2_566 117.00(7)
O1 V2 O2 1_556 1_456 63.00(7)
O3 V2 O2 7 1_456 47.69(11)
O3 V2 O2 8_575 1_456 169.92(13)
O3 V2 O2 . 1_456 101.96(11)
O3 V2 O2 2_465 1_456 95.98(10)
V1 V2 O2 5_566 1_456 69.35(7)
V1 V2 O2 6_566 1_456 133.84(6)
Sr1 V2 O2 1_455 1_456 77.55(6)
Sr1 V2 O2 . 1_456 144.85(7)
V1 V2 O2 2_565 1_456 150.36(9)
V1 V2 O2 1_455 1_456 24.86(7)
V1 V2 O2 . 1_456 95.74(6)
V1 V2 O2 2_465 1_456 82.05(6)
O1 V2 O2 . 1_456 117.00(7)
O2 V2 O2 2_566 1_456 126.00(15)
O1 V2 O2 1_556 1_556 63.00(7)
O3 V2 O2 7 1_556 101.96(11)
O3 V2 O2 8_575 1_556 95.98(10)
O3 V2 O2 . 1_556 47.69(11)
O3 V2 O2 2_465 1_556 169.92(13)
V1 V2 O2 5_566 1_556 69.35(7)
V1 V2 O2 6_566 1_556 133.84(6)
Sr1 V2 O2 1_455 1_556 144.85(7)
Sr1 V2 O2 . 1_556 77.55(6)
V1 V2 O2 2_565 1_556 82.05(6)
V1 V2 O2 1_455 1_556 95.74(6)
V1 V2 O2 . 1_556 24.86(7)
V1 V2 O2 2_465 1_556 150.36(9)
O1 V2 O2 . 1_556 117.00(7)
O2 V2 O2 2_566 1_556 68.61(13)
O2 V2 O2 1_456 1_556 87.28(10)
O1 V2 O2 1_556 2_466 63.00(7)
O3 V2 O2 7 2_466 95.98(10)
O3 V2 O2 8_575 2_466 101.96(11)
O3 V2 O2 . 2_466 169.92(13)
O3 V2 O2 2_465 2_466 47.69(11)
V1 V2 O2 5_566 2_466 133.84(6)
V1 V2 O2 6_566 2_466 69.35(7)
Sr1 V2 O2 1_455 2_466 77.55(6)
Sr1 V2 O2 . 2_466 144.85(7)
V1 V2 O2 2_565 2_466 95.74(6)
V1 V2 O2 1_455 2_466 82.05(6)
V1 V2 O2 . 2_466 150.36(9)
V1 V2 O2 2_465 2_466 24.86(7)
O1 V2 O2 . 2_466 117.00(7)
O2 V2 O2 2_566 2_466 87.28(10)
O2 V2 O2 1_456 2_466 68.61(13)
O2 V2 O2 1_556 2_466 126.00(15)
O1 V2 Sr1 1_556 1_556 41.952(19)
O3 V2 Sr1 7 1_556 132.97(10)
O3 V2 Sr1 8_575 1_556 80.14(9)
O3 V2 Sr1 . 1_556 80.14(9)
O3 V2 Sr1 2_465 1_556 132.97(10)
V1 V2 Sr1 5_566 1_556 106.17(2)
V1 V2 Sr1 6_566 1_556 106.17(2)
Sr1 V2 Sr1 1_455 1_556 173.49(4)
Sr1 V2 Sr1 . 1_556 89.583(14)
V1 V2 Sr1 2_565 1_556 58.72(2)
V1 V2 Sr1 1_455 1_556 117.17(4)
V1 V2 Sr1 . 1_556 58.72(2)
V1 V2 Sr1 2_465 1_556 117.17(4)
O1 V2 Sr1 . 1_556 138.048(19)
O2 V2 Sr1 2_566 1_556 36.97(7)
O2 V2 Sr1 1_456 1_556 97.11(7)
O2 V2 Sr1 1_556 1_556 36.97(7)
O2 V2 Sr1 2_466 1_556 97.11(7)
O1 V2 Sr1 1_556 1_456 41.952(19)
O3 V2 Sr1 7 1_456 80.14(9)
O3 V2 Sr1 8_575 1_456 132.97(10)
O3 V2 Sr1 . 1_456 132.97(10)
O3 V2 Sr1 2_465 1_456 80.14(9)
V1 V2 Sr1 5_566 1_456 106.17(2)
V1 V2 Sr1 6_566 1_456 106.17(2)
Sr1 V2 Sr1 1_455 1_456 89.583(14)
Sr1 V2 Sr1 . 1_456 173.49(4)
V1 V2 Sr1 2_565 1_456 117.17(4)
V1 V2 Sr1 1_455 1_456 58.72(2)
V1 V2 Sr1 . 1_456 117.17(4)
V1 V2 Sr1 2_465 1_456 58.72(2)
O1 V2 Sr1 . 1_456 138.048(19)
O2 V2 Sr1 2_566 1_456 97.11(7)
O2 V2 Sr1 1_456 1_456 36.97(7)
O2 V2 Sr1 1_556 1_456 97.11(7)
O2 V2 Sr1 2_466 1_456 36.97(7)
Sr1 V2 Sr1 1_556 1_456 83.90(4)
O1 V2 O2 1_556 6_566 50.38(7)
O3 V2 O2 7 6_566 138.58(9)
O3 V2 O2 8_575 6_566 71.80(11)
O3 V2 O2 . 6_566 138.58(9)
O3 V2 O2 2_465 6_566 71.80(11)
V1 V2 O2 5_566 6_566 162.37(8)
V1 V2 O2 6_566 6_566 61.61(7)
Sr1 V2 O2 1_455 6_566 115.01(4)
Sr1 V2 O2 . 6_566 115.01(4)
V1 V2 O2 2_565 6_566 56.47(4)
V1 V2 O2 1_455 6_566 119.91(5)
V1 V2 O2 . 6_566 119.91(5)
V1 V2 O2 2_465 6_566 56.47(4)
O1 V2 O2 . 6_566 129.62(7)
O2 V2 O2 2_566 6_566 43.65(5)
O2 V2 O2 1_456 6_566 98.32(4)
O2 V2 O2 1_556 6_566 98.32(4)
O2 V2 O2 2_466 6_566 43.65(5)
Sr1 V2 O2 1_556 6_566 61.69(5)
Sr1 V2 O2 1_456 6_566 61.69(5)
O1 V2 O2 1_556 5_566 50.38(7)
O3 V2 O2 7 5_566 71.80(11)
O3 V2 O2 8_575 5_566 138.58(9)
O3 V2 O2 . 5_566 71.80(11)
O3 V2 O2 2_465 5_566 138.58(9)
V1 V2 O2 5_566 5_566 61.61(7)
V1 V2 O2 6_566 5_566 162.37(8)
Sr1 V2 O2 1_455 5_566 115.01(4)
Sr1 V2 O2 . 5_566 115.01(4)
V1 V2 O2 2_565 5_566 119.91(5)
V1 V2 O2 1_455 5_566 56.47(4)
V1 V2 O2 . 5_566 56.47(4)
V1 V2 O2 2_465 5_566 119.91(5)
O1 V2 O2 . 5_566 129.62(7)
O2 V2 O2 2_566 5_566 98.32(4)
O2 V2 O2 1_456 5_566 43.65(5)
O2 V2 O2 1_556 5_566 43.65(5)
O2 V2 O2 2_466 5_566 98.32(4)
Sr1 V2 O2 1_556 5_566 61.69(5)
Sr1 V2 O2 1_456 5_566 61.69(5)
O2 V2 O2 6_566 5_566 100.76(14)
O1 V2 O2 1_556 5_565 131.17(7)
O3 V2 O2 7 5_565 41.85(9)
O3 V2 O2 8_575 5_565 107.05(11)
O3 V2 O2 . 5_565 41.85(9)
O3 V2 O2 2_465 5_565 107.05(11)
V1 V2 O2 5_566 5_565 19.18(7)
V1 V2 O2 6_566 5_565 116.84(8)
Sr1 V2 O2 1_455 5_565 64.12(4)
Sr1 V2 O2 . 5_565 64.12(4)
V1 V2 O2 2_565 5_565 122.77(5)
V1 V2 O2 1_455 5_565 60.93(4)
V1 V2 O2 . 5_565 60.93(4)
V1 V2 O2 2_465 5_565 122.77(5)
O1 V2 O2 . 5_565 48.83(7)
O2 V2 O2 2_566 5_565 136.31(5)
O2 V2 O2 1_456 5_565 82.79(9)
O2 V2 O2 1_556 5_565 82.79(9)
O2 V2 O2 2_466 5_565 136.31(5)
Sr1 V2 O2 1_556 5_565 119.31(4)
Sr1 V2 O2 1_456 5_565 119.31(4)
O2 V2 O2 6_566 5_565 178.45(11)
O2 V2 O2 5_566 5_565 80.79(9)
O1 V2 O2 1_556 6_565 131.17(7)
O3 V2 O2 7 6_565 107.05(11)
O3 V2 O2 8_575 6_565 41.85(9)
O3 V2 O2 . 6_565 107.05(11)
O3 V2 O2 2_465 6_565 41.85(9)
V1 V2 O2 5_566 6_565 116.84(8)
V1 V2 O2 6_566 6_565 19.18(7)
Sr1 V2 O2 1_455 6_565 64.12(4)
Sr1 V2 O2 . 6_565 64.12(4)
V1 V2 O2 2_565 6_565 60.93(4)
V1 V2 O2 1_455 6_565 122.77(5)
V1 V2 O2 . 6_565 122.77(5)
V1 V2 O2 2_465 6_565 60.93(4)
O1 V2 O2 . 6_565 48.83(7)
O2 V2 O2 2_566 6_565 82.79(9)
O2 V2 O2 1_456 6_565 136.31(5)
O2 V2 O2 1_556 6_565 136.31(5)
O2 V2 O2 2_466 6_565 82.79(9)
Sr1 V2 O2 1_556 6_565 119.31(4)
Sr1 V2 O2 1_456 6_565 119.31(4)
O2 V2 O2 6_566 6_565 80.79(9)
O2 V2 O2 5_566 6_565 178.45(11)
O2 V2 O2 5_565 6_565 97.66(14)
O1 V2 O3 1_556 3_466 94.10(5)
O3 V2 O3 7 3_466 27.70(13)
O3 V2 O3 8_575 3_466 146.76(10)
O3 V2 O3 . 3_466 62.61(6)
O3 V2 O3 2_465 3_466 114.27(6)
V1 V2 O3 5_566 3_466 26.05(4)
V1 V2 O3 6_566 3_466 147.66(6)
Sr1 V2 O3 1_455 3_466 72.72(5)
Sr1 V2 O3 . 3_466 101.66(5)
V1 V2 O3 2_565 3_466 152.59(4)
V1 V2 O3 1_455 3_466 28.15(4)
V1 V2 O3 . 3_466 66.73(5)
V1 V2 O3 2_465 3_466 113.65(5)
O1 V2 O3 . 3_466 85.90(5)
O2 V2 O3 2_566 3_466 142.41(9)
O2 V2 O3 1_456 3_466 43.33(8)
O2 V2 O3 1_556 3_466 74.50(8)
O2 V2 O3 2_466 3_466 109.40(8)
Sr1 V2 O3 1_556 3_466 106.02(5)
Sr1 V2 O3 1_456 3_466 80.23(5)
O2 V2 O3 6_566 3_466 140.33(8)
O2 V2 O3 5_566 3_466 47.27(8)
O2 V2 O3 5_565 3_466 41.00(7)
O2 V2 O3 6_565 3_466 131.35(8)
O1 V2 O3 1_556 4_556 94.10(5)
O3 V2 O3 7 4_556 146.76(10)
O3 V2 O3 8_575 4_556 27.70(13)
O3 V2 O3 . 4_556 114.27(6)
O3 V2 O3 2_465 4_556 62.61(6)
V1 V2 O3 5_566 4_556 147.66(6)
V1 V2 O3 6_566 4_556 26.05(4)
Sr1 V2 O3 1_455 4_556 101.66(5)
Sr1 V2 O3 . 4_556 72.72(5)
V1 V2 O3 2_565 4_556 28.15(4)
V1 V2 O3 1_455 4_556 152.59(4)
V1 V2 O3 . 4_556 113.65(5)
V1 V2 O3 2_465 4_556 66.73(5)
O1 V2 O3 . 4_556 85.90(5)
O2 V2 O3 2_566 4_556 43.33(8)
O2 V2 O3 1_456 4_556 142.41(9)
O2 V2 O3 1_556 4_556 109.40(7)
O2 V2 O3 2_466 4_556 74.50(8)
Sr1 V2 O3 1_556 4_556 80.23(5)
Sr1 V2 O3 1_456 4_556 106.02(5)
O2 V2 O3 6_566 4_556 47.27(8)
O2 V2 O3 5_566 4_556 140.33(8)
O2 V2 O3 5_565 4_556 131.35(8)
O2 V2 O3 6_565 4_556 41.00(7)
O3 V2 O3 3_466 4_556 171.80(10)
O1 V2 O3 1_556 5_566 94.10(5)
O3 V2 O3 7 5_566 62.61(6)
O3 V2 O3 8_575 5_566 114.27(6)
O3 V2 O3 . 5_566 27.70(13)
O3 V2 O3 2_465 5_566 146.76(11)
V1 V2 O3 5_566 5_566 26.05(4)
V1 V2 O3 6_566 5_566 147.66(6)
Sr1 V2 O3 1_455 5_566 101.66(5)
Sr1 V2 O3 . 5_566 72.72(4)
V1 V2 O3 2_565 5_566 113.65(5)
V1 V2 O3 1_455 5_566 66.73(5)
V1 V2 O3 . 5_566 28.15(4)
V1 V2 O3 2_465 5_566 152.59(5)
O1 V2 O3 . 5_566 85.90(5)
O2 V2 O3 2_566 5_566 109.40(7)
O2 V2 O3 1_456 5_566 74.50(8)
O2 V2 O3 1_556 5_566 43.33(8)
O2 V2 O3 2_466 5_566 142.41(9)
Sr1 V2 O3 1_556 5_566 80.23(5)
Sr1 V2 O3 1_456 5_566 106.02(5)
O2 V2 O3 6_566 5_566 140.33(8)
O2 V2 O3 5_566 5_566 47.27(8)
O2 V2 O3 5_565 5_566 41.00(7)
O2 V2 O3 6_565 5_566 131.35(8)
O3 V2 O3 3_466 5_566 38.95(8)
O3 V2 O3 4_556 5_566 140.13(9)
O1 V2 O3 1_556 6_566 94.10(5)
O3 V2 O3 7 6_566 114.27(6)
O3 V2 O3 8_575 6_566 62.61(6)
O3 V2 O3 . 6_566 146.76(11)
O3 V2 O3 2_465 6_566 27.70(13)
V1 V2 O3 5_566 6_566 147.66(6)
V1 V2 O3 6_566 6_566 26.05(4)
Sr1 V2 O3 1_455 6_566 72.72(4)
Sr1 V2 O3 . 6_566 101.66(5)
V1 V2 O3 2_565 6_566 66.73(5)
V1 V2 O3 1_455 6_566 113.65(5)
V1 V2 O3 . 6_566 152.59(5)
V1 V2 O3 2_465 6_566 28.15(4)
O1 V2 O3 . 6_566 85.90(5)
O2 V2 O3 2_566 6_566 74.50(8)
O2 V2 O3 1_456 6_566 109.40(7)
O2 V2 O3 1_556 6_566 142.41(9)
O2 V2 O3 2_466 6_566 43.33(8)
Sr1 V2 O3 1_556 6_566 106.02(5)
Sr1 V2 O3 1_456 6_566 80.23(4)
O2 V2 O3 6_566 6_566 47.27(8)
O2 V2 O3 5_566 6_566 140.33(8)
O2 V2 O3 5_565 6_566 131.35(8)
O2 V2 O3 6_565 6_566 41.00(7)
O3 V2 O3 3_466 6_566 140.13(9)
O3 V2 O3 4_556 6_566 38.95(8)
O3 V2 O3 5_566 6_566 171.80(10)
O1 V2 O3 1_556 1_455 99.06(5)
O3 V2 O3 7 1_455 29.66(8)
O3 V2 O3 8_575 1_455 139.54(11)
O3 V2 O3 . 1_455 108.92(11)
O3 V2 O3 2_465 1_455 64.38(11)
V1 V2 O3 5_566 1_455 69.36(4)
V1 V2 O3 6_566 1_455 103.57(4)
Sr1 V2 O3 1_455 1_455 36.42(4)
Sr1 V2 O3 . 1_455 126.57(6)
V1 V2 O3 2_565 1_455 154.87(4)
V1 V2 O3 1_455 1_455 26.86(4)
V1 V2 O3 . 1_455 118.25(4)
V1 V2 O3 2_465 1_455 62.61(4)
O1 V2 O3 . 1_455 80.94(4)
O2 V2 O3 2_566 1_455 153.57(7)
O2 V2 O3 1_456 1_455 41.20(7)
O2 V2 O3 1_556 1_455 122.59(7)
O2 V2 O3 2_466 1_455 66.70(6)
Sr1 V2 O3 1_556 1_455 137.94(5)
Sr1 V2 O3 1_456 1_455 59.46(4)
O2 V2 O3 6_566 1_455 110.14(4)
O2 V2 O3 5_566 1_455 81.75(5)
O2 V2 O3 5_565 1_455 70.00(4)
O2 V2 O3 6_565 1_455 97.74(5)
O3 V2 O3 3_466 1_455 51.63(6)
O3 V2 O3 4_556 1_455 126.74(6)
O3 V2 O3 5_566 1_455 90.17(6)
O3 V2 O3 6_566 1_455 88.54(6)
O1 V2 O3 1_556 2_565 99.06(5)
O3 V2 O3 7 2_565 139.54(11)
O3 V2 O3 8_575 2_565 29.66(8)
O3 V2 O3 . 2_565 64.38(11)
O3 V2 O3 2_465 2_565 108.92(11)
V1 V2 O3 5_566 2_565 103.57(4)
V1 V2 O3 6_566 2_565 69.36(4)
Sr1 V2 O3 1_455 2_565 126.57(6)
Sr1 V2 O3 . 2_565 36.42(4)
V1 V2 O3 2_565 2_565 26.86(4)
V1 V2 O3 1_455 2_565 154.87(4)
V1 V2 O3 . 2_565 62.61(4)
V1 V2 O3 2_465 2_565 118.25(4)
O1 V2 O3 . 2_565 80.94(4)
O2 V2 O3 2_566 2_565 41.20(7)
O2 V2 O3 1_456 2_565 153.57(7)
O2 V2 O3 1_556 2_565 66.70(6)
O2 V2 O3 2_466 2_565 122.59(7)
Sr1 V2 O3 1_556 2_565 59.46(4)
Sr1 V2 O3 1_456 2_565 137.94(5)
O2 V2 O3 6_566 2_565 81.75(5)
O2 V2 O3 5_566 2_565 110.14(4)
O2 V2 O3 5_565 2_565 97.74(5)
O2 V2 O3 6_565 2_565 70.00(4)
O3 V2 O3 3_466 2_565 126.74(6)
O3 V2 O3 4_556 2_565 51.63(6)
O3 V2 O3 5_566 2_565 88.54(6)
O3 V2 O3 6_566 2_565 90.17(6)
O3 V2 O3 1_455 2_565 161.87(9)
O1 V2 O3 1_556 8_475 99.06(5)
O3 V2 O3 7 8_475 64.38(11)
O3 V2 O3 8_575 8_475 108.92(11)
O3 V2 O3 . 8_475 139.54(11)
O3 V2 O3 2_465 8_475 29.66(8)
V1 V2 O3 5_566 8_475 103.57(4)
V1 V2 O3 6_566 8_475 69.36(4)
Sr1 V2 O3 1_455 8_475 36.42(4)
Sr1 V2 O3 . 8_475 126.57(6)
V1 V2 O3 2_565 8_475 118.25(4)
V1 V2 O3 1_455 8_475 62.61(4)
V1 V2 O3 . 8_475 154.87(4)
V1 V2 O3 2_465 8_475 26.86(4)
O1 V2 O3 . 8_475 80.94(4)
O2 V2 O3 2_566 8_475 122.59(7)
O2 V2 O3 1_456 8_475 66.70(6)
O2 V2 O3 1_556 8_475 153.57(7)
O2 V2 O3 2_466 8_475 41.20(7)
Sr1 V2 O3 1_556 8_475 137.94(5)
Sr1 V2 O3 1_456 8_475 59.46(4)
O2 V2 O3 6_566 8_475 81.75(5)
O2 V2 O3 5_566 8_475 110.14(4)
O2 V2 O3 5_565 8_475 97.74(5)
O2 V2 O3 6_565 8_475 70.00(4)
O3 V2 O3 3_466 8_475 88.54(6)
O3 V2 O3 4_556 8_475 90.17(6)
O3 V2 O3 5_566 8_475 126.74(6)
O3 V2 O3 6_566 8_475 51.63(6)
O3 V2 O3 1_455 8_475 36.91(8)
O3 V2 O3 2_565 8_475 138.58(8)
O1 V2 O3 1_556 7_655 99.06(4)
O3 V2 O3 7 7_655 108.92(11)
O3 V2 O3 8_575 7_655 64.38(11)
O3 V2 O3 . 7_655 29.66(8)
O3 V2 O3 2_465 7_655 139.54(11)
V1 V2 O3 5_566 7_655 69.36(4)
V1 V2 O3 6_566 7_655 103.57(4)
Sr1 V2 O3 1_455 7_655 126.57(6)
Sr1 V2 O3 . 7_655 36.42(4)
V1 V2 O3 2_565 7_655 62.61(4)
V1 V2 O3 1_455 7_655 118.25(4)
V1 V2 O3 . 7_655 26.86(4)
V1 V2 O3 2_465 7_655 154.87(4)
O1 V2 O3 . 7_655 80.94(4)
O2 V2 O3 2_566 7_655 66.70(6)
O2 V2 O3 1_456 7_655 122.59(7)
O2 V2 O3 1_556 7_655 41.20(7)
O2 V2 O3 2_466 7_655 153.57(7)
Sr1 V2 O3 1_556 7_655 59.46(4)
Sr1 V2 O3 1_456 7_655 137.94(5)
O2 V2 O3 6_566 7_655 110.14(4)
O2 V2 O3 5_566 7_655 81.75(5)
O2 V2 O3 5_565 7_655 70.00(4)
O2 V2 O3 6_565 7_655 97.74(5)
O3 V2 O3 3_466 7_655 90.17(6)
O3 V2 O3 4_556 7_655 88.54(6)
O3 V2 O3 5_566 7_655 51.63(6)
O3 V2 O3 6_566 7_655 126.74(6)
O3 V2 O3 1_455 7_655 138.58(8)
O3 V2 O3 2_565 7_655 36.91(8)
O3 V2 O3 8_475 7_655 161.87(9)
O1 V2 O2 1_556 1_455 136.08(5)
O3 V2 O2 7 1_455 26.83(10)
O3 V2 O2 8_575 1_455 113.46(11)
O3 V2 O2 . 1_455 78.06(10)
O3 V2 O2 2_465 1_455 73.31(11)
V1 V2 O2 5_566 1_455 47.42(5)
V1 V2 O2 6_566 1_455 97.88(7)
Sr1 V2 O2 1_455 1_455 28.38(5)
Sr1 V2 O2 . 1_455 85.68(5)
V1 V2 O2 2_565 1_455 136.21(7)
V1 V2 O2 1_455 1_455 48.61(5)
V1 V2 O2 . 1_455 97.07(5)
V1 V2 O2 2_465 1_455 86.42(5)
O1 V2 O2 . 1_455 43.92(5)
O2 V2 O2 2_566 1_455 160.92(11)
O2 V2 O2 1_456 1_455 73.07(6)
O2 V2 O2 1_556 1_455 116.77(11)
O2 V2 O2 2_466 1_455 101.74(6)
Sr1 V2 O2 1_556 1_455 153.49(5)
Sr1 V2 O2 1_456 1_455 100.16(4)
O2 V2 O2 6_566 1_455 142.87(7)
O2 V2 O2 5_566 1_455 96.97(8)
O2 V2 O2 5_565 1_455 36.44(6)
O2 V2 O2 6_565 1_455 81.73(3)
O3 V2 O2 3_466 1_455 49.97(7)
O3 V2 O2 4_556 1_455 122.69(8)
O3 V2 O2 5_566 1_455 73.45(7)
O3 V2 O2 6_566 1_455 100.48(7)
O3 V2 O2 1_455 1_455 40.98(5)
O3 V2 O2 2_565 1_455 121.87(6)
O3 V2 O2 8_475 1_455 61.50(5)
O3 V2 O2 7_655 1_455 104.49(6)
O1 V2 O2 1_556 . 136.08(5)
O3 V2 O2 7 . 78.06(10)
O3 V2 O2 8_575 . 73.31(11)
O3 V2 O2 . . 26.83(10)
O3 V2 O2 2_465 . 113.46(11)
V1 V2 O2 5_566 . 47.42(5)
V1 V2 O2 6_566 . 97.88(7)
Sr1 V2 O2 1_455 . 85.68(5)
Sr1 V2 O2 . . 28.38(5)
V1 V2 O2 2_565 . 86.42(5)
V1 V2 O2 1_455 . 97.07(5)
V1 V2 O2 . . 48.61(5)
V1 V2 O2 2_465 . 136.21(7)
O1 V2 O2 . . 43.92(5)
O2 V2 O2 2_566 . 101.74(6)
O2 V2 O2 1_456 . 116.77(11)
O2 V2 O2 1_556 . 73.07(6)
O2 V2 O2 2_466 . 160.92(11)
Sr1 V2 O2 1_556 . 100.16(4)
Sr1 V2 O2 1_456 . 153.49(5)
O2 V2 O2 6_566 . 142.87(7)
O2 V2 O2 5_566 . 96.97(8)
O2 V2 O2 5_565 . 36.44(6)
O2 V2 O2 6_565 . 81.73(3)
O3 V2 O2 3_466 . 73.45(7)
O3 V2 O2 4_556 . 100.48(7)
O3 V2 O2 5_566 . 49.97(7)
O3 V2 O2 6_566 . 122.69(8)
O3 V2 O2 1_455 . 104.49(6)
O3 V2 O2 2_565 . 61.50(5)
O3 V2 O2 8_475 . 121.87(6)
O3 V2 O2 7_655 . 40.98(5)
O2 V2 O2 1_455 . 65.00(7)
O1 V2 O2 1_556 2_465 136.08(5)
O3 V2 O2 7 2_465 73.31(11)
O3 V2 O2 8_575 2_465 78.06(10)
O3 V2 O2 . 2_465 113.46(11)
O3 V2 O2 2_465 2_465 26.83(10)
V1 V2 O2 5_566 2_465 97.88(7)
V1 V2 O2 6_566 2_465 47.42(5)
Sr1 V2 O2 1_455 2_465 28.38(5)
Sr1 V2 O2 . 2_465 85.68(5)
V1 V2 O2 2_565 2_465 97.07(5)
V1 V2 O2 1_455 2_465 86.42(5)
V1 V2 O2 . 2_465 136.21(7)
V1 V2 O2 2_465 2_465 48.61(5)
O1 V2 O2 . 2_465 43.92(5)
O2 V2 O2 2_566 2_465 116.77(11)
O2 V2 O2 1_456 2_465 101.74(6)
O2 V2 O2 1_556 2_465 160.92(11)
O2 V2 O2 2_466 2_465 73.07(6)
Sr1 V2 O2 1_556 2_465 153.49(5)
Sr1 V2 O2 1_456 2_465 100.16(4)
O2 V2 O2 6_566 2_465 96.97(8)
O2 V2 O2 5_566 2_465 142.87(7)
O2 V2 O2 5_565 2_465 81.73(3)
O2 V2 O2 6_565 2_465 36.44(6)
O3 V2 O2 3_466 2_465 100.48(7)
O3 V2 O2 4_556 2_465 73.45(7)
O3 V2 O2 5_566 2_465 122.69(8)
O3 V2 O2 6_566 2_465 49.97(7)
O3 V2 O2 1_455 2_465 61.50(5)
O3 V2 O2 2_565 2_465 104.49(6)
O3 V2 O2 8_475 2_465 40.98(5)
O3 V2 O2 7_655 2_465 121.87(6)
O2 V2 O2 1_455 2_465 52.05(11)
O2 V2 O2 . 2_465 87.85(10)
O1 V2 O2 1_556 2_565 136.08(5)
O3 V2 O2 7 2_565 113.46(11)
O3 V2 O2 8_575 2_565 26.83(10)
O3 V2 O2 . 2_565 73.31(11)
O3 V2 O2 2_465 2_565 78.06(10)
V1 V2 O2 5_566 2_565 97.88(7)
V1 V2 O2 6_566 2_565 47.42(5)
Sr1 V2 O2 1_455 2_565 85.68(5)
Sr1 V2 O2 . 2_565 28.38(5)
V1 V2 O2 2_565 2_565 48.61(5)
V1 V2 O2 1_455 2_565 136.21(7)
V1 V2 O2 . 2_565 86.42(5)
V1 V2 O2 2_465 2_565 97.07(5)
O1 V2 O2 . 2_565 43.92(5)
O2 V2 O2 2_566 2_565 73.07(6)
O2 V2 O2 1_456 2_565 160.92(11)
O2 V2 O2 1_556 2_565 101.74(6)
O2 V2 O2 2_466 2_565 116.77(11)
Sr1 V2 O2 1_556 2_565 100.16(4)
Sr1 V2 O2 1_456 2_565 153.49(5)
O2 V2 O2 6_566 2_565 96.97(8)
O2 V2 O2 5_566 2_565 142.87(7)
O2 V2 O2 5_565 2_565 81.73(3)
O2 V2 O2 6_565 2_565 36.44(6)
O3 V2 O2 3_466 2_565 122.69(8)
O3 V2 O2 4_556 2_565 49.97(7)
O3 V2 O2 5_566 2_565 100.48(7)
O3 V2 O2 6_566 2_565 73.45(7)
O3 V2 O2 1_455 2_565 121.87(6)
O3 V2 O2 2_565 2_565 40.98(5)
O3 V2 O2 8_475 2_565 104.49(6)
O3 V2 O2 7_655 2_565 61.50(5)
O2 V2 O2 1_455 2_565 87.85(10)
O2 V2 O2 . 2_565 52.05(11)
O2 V2 O2 2_465 2_565 65.00(7)
O1 V2 O3 1_556 8_576 21.96(4)
O3 V2 O3 7 8_576 132.02(10)
O3 V2 O3 8_575 8_576 88.11(10)
O3 V2 O3 . 8_576 110.21(11)
O3 V2 O3 2_465 8_576 106.91(11)
V1 V2 O3 5_566 8_576 127.00(5)
V1 V2 O3 6_566 8_576 95.32(5)
Sr1 V2 O3 1_455 8_576 143.61(4)
Sr1 V2 O3 . 8_576 115.14(4)
V1 V2 O3 2_565 8_576 65.69(4)
V1 V2 O3 1_455 8_576 109.49(5)
V1 V2 O3 . 8_576 87.87(5)
V1 V2 O3 2_465 8_576 87.65(5)
O1 V2 O3 . 8_576 158.04(4)
O2 V2 O3 2_566 8_576 41.33(8)
O2 V2 O3 1_456 8_576 84.77(9)
O2 V2 O3 1_556 8_576 63.80(9)
O2 V2 O3 2_466 8_576 66.39(7)
Sr1 V2 O3 1_556 8_576 30.74(4)
Sr1 V2 O3 1_456 8_576 58.67(4)
O2 V2 O3 6_566 8_576 36.59(7)
O2 V2 O3 5_566 8_576 67.67(8)
O2 V2 O3 5_565 8_576 144.80(7)
O2 V2 O3 6_565 8_576 113.82(8)
O3 V2 O3 3_466 8_576 114.14(6)
O3 V2 O3 4_556 8_576 73.96(6)
O3 V2 O3 5_566 8_576 103.87(5)
O3 V2 O3 6_566 8_576 83.85(6)
O3 V2 O3 1_455 8_576 118.07(7)
O3 V2 O3 2_565 8_576 79.73(5)
O3 V2 O3 8_475 8_576 107.26(7)
O3 V2 O3 7_655 8_576 89.74(5)
O2 V2 O3 1_455 8_576 157.65(6)
O2 V2 O3 . 8_576 130.69(5)
O2 V2 O3 2_465 8_576 133.16(7)
O2 V2 O3 2_565 8_576 114.28(6)
O1 V2 O3 1_556 2_466 21.96(4)
O3 V2 O3 7 2_466 110.21(11)
O3 V2 O3 8_575 2_466 106.91(11)
O3 V2 O3 . 2_466 132.02(10)
O3 V2 O3 2_465 2_466 88.11(10)
V1 V2 O3 5_566 2_466 127.00(5)
V1 V2 O3 6_566 2_466 95.32(5)
Sr1 V2 O3 1_455 2_466 115.14(4)
Sr1 V2 O3 . 2_466 143.61(4)
V1 V2 O3 2_565 2_466 87.65(5)
V1 V2 O3 1_455 2_466 87.87(5)
V1 V2 O3 . 2_466 109.49(5)
V1 V2 O3 2_465 2_466 65.69(4)
O1 V2 O3 . 2_466 158.04(4)
O2 V2 O3 2_566 2_466 66.39(7)
O2 V2 O3 1_456 2_466 63.80(9)
O2 V2 O3 1_556 2_466 84.77(9)
O2 V2 O3 2_466 2_466 41.33(8)
Sr1 V2 O3 1_556 2_466 58.67(4)
Sr1 V2 O3 1_456 2_466 30.74(4)
O2 V2 O3 6_566 2_466 36.59(7)
O2 V2 O3 5_566 2_466 67.67(8)
O2 V2 O3 5_565 2_466 144.80(7)
O2 V2 O3 6_565 2_466 113.82(8)
O3 V2 O3 3_466 2_466 103.87(5)
O3 V2 O3 4_556 2_466 83.85(6)
O3 V2 O3 5_566 2_466 114.14(6)
O3 V2 O3 6_566 2_466 73.96(6)
O3 V2 O3 1_455 2_466 89.74(5)
O3 V2 O3 2_565 2_466 107.26(7)
O3 V2 O3 8_475 2_466 79.73(5)
O3 V2 O3 7_655 2_466 118.07(7)
O2 V2 O3 1_455 2_466 130.69(5)
O2 V2 O3 . 2_466 157.65(6)
O2 V2 O3 2_465 2_466 114.28(6)
O2 V2 O3 2_565 2_466 133.16(7)
O3 V2 O3 8_576 2_466 29.42(7)
O1 V2 O3 1_556 1_556 21.96(4)
O3 V2 O3 7 1_556 106.91(11)
O3 V2 O3 8_575 1_556 110.21(11)
O3 V2 O3 . 1_556 88.11(10)
O3 V2 O3 2_465 1_556 132.02(10)
V1 V2 O3 5_566 1_556 95.32(5)
V1 V2 O3 6_566 1_556 127.00(5)
Sr1 V2 O3 1_455 1_556 143.61(4)
Sr1 V2 O3 . 1_556 115.14(4)
V1 V2 O3 2_565 1_556 87.87(5)
V1 V2 O3 1_455 1_556 87.65(5)
V1 V2 O3 . 1_556 65.69(4)
V1 V2 O3 2_465 1_556 109.49(5)
O1 V2 O3 . 1_556 158.04(4)
O2 V2 O3 2_566 1_556 63.80(9)
O2 V2 O3 1_456 1_556 66.39(7)
O2 V2 O3 1_556 1_556 41.33(8)
O2 V2 O3 2_466 1_556 84.77(9)
Sr1 V2 O3 1_556 1_556 30.74(4)
Sr1 V2 O3 1_456 1_556 58.67(4)
O2 V2 O3 6_566 1_556 67.67(8)
O2 V2 O3 5_566 1_556 36.59(7)
O2 V2 O3 5_565 1_556 113.82(8)
O2 V2 O3 6_565 1_556 144.80(7)
O3 V2 O3 3_466 1_556 83.85(6)
O3 V2 O3 4_556 1_556 103.87(5)
O3 V2 O3 5_566 1_556 73.96(6)
O3 V2 O3 6_566 1_556 114.14(6)
O3 V2 O3 1_455 1_556 107.26(7)
O3 V2 O3 2_565 1_556 89.74(5)
O3 V2 O3 8_475 1_556 118.07(7)
O3 V2 O3 7_655 1_556 79.73(5)
O2 V2 O3 1_455 1_556 133.16(7)
O2 V2 O3 . 1_556 114.28(6)
O2 V2 O3 2_465 1_556 157.65(6)
O2 V2 O3 2_565 1_556 130.69(5)
O3 V2 O3 8_576 1_556 31.86(7)
O3 V2 O3 2_466 1_556 43.92(7)
O1 V2 O3 1_556 7_556 21.96(4)
O3 V2 O3 7 7_556 88.11(10)
O3 V2 O3 8_575 7_556 132.02(10)
O3 V2 O3 . 7_556 106.91(11)
O3 V2 O3 2_465 7_556 110.21(11)
V1 V2 O3 5_566 7_556 95.32(5)
V1 V2 O3 6_566 7_556 127.00(5)
Sr1 V2 O3 1_455 7_556 115.14(4)
Sr1 V2 O3 . 7_556 143.61(4)
V1 V2 O3 2_565 7_556 109.49(5)
V1 V2 O3 1_455 7_556 65.69(4)
V1 V2 O3 . 7_556 87.65(5)
V1 V2 O3 2_465 7_556 87.87(5)
O1 V2 O3 . 7_556 158.04(4)
O2 V2 O3 2_566 7_556 84.77(9)
O2 V2 O3 1_456 7_556 41.33(8)
O2 V2 O3 1_556 7_556 66.39(7)
O2 V2 O3 2_466 7_556 63.80(9)
Sr1 V2 O3 1_556 7_556 58.67(4)
Sr1 V2 O3 1_456 7_556 30.74(4)
O2 V2 O3 6_566 7_556 67.67(8)
O2 V2 O3 5_566 7_556 36.59(7)
O2 V2 O3 5_565 7_556 113.82(8)
O2 V2 O3 6_565 7_556 144.80(7)
O3 V2 O3 3_466 7_556 73.96(6)
O3 V2 O3 4_556 7_556 114.14(6)
O3 V2 O3 5_566 7_556 83.85(6)
O3 V2 O3 6_566 7_556 103.87(5)
O3 V2 O3 1_455 7_556 79.73(5)
O3 V2 O3 2_565 7_556 118.07(7)
O3 V2 O3 8_475 7_556 89.74(5)
O3 V2 O3 7_655 7_556 107.26(7)
O2 V2 O3 1_455 7_556 114.28(6)
O2 V2 O3 . 7_556 133.16(7)
O2 V2 O3 2_465 7_556 130.69(5)
O2 V2 O3 2_565 7_556 157.65(6)
O3 V2 O3 8_576 7_556 43.92(7)
O3 V2 O3 2_466 7_556 31.86(7)
O3 V2 O3 1_556 7_556 29.42(7)
O1 V2 V1 1_556 6_567 33.885(18)
O3 V2 V1 7 6_567 132.01(9)
O3 V2 V1 8_575 6_567 84.28(9)
O3 V2 V1 . 6_567 132.01(9)
O3 V2 V1 2_465 6_567 84.28(9)
V1 V2 V1 5_566 6_567 145.88(5)
V1 V2 V1 6_566 6_567 78.11(3)
Sr1 V2 V1 1_455 6_567 123.398(16)
Sr1 V2 V1 . 6_567 123.398(16)
V1 V2 V1 2_565 6_567 65.46(3)
V1 V2 V1 1_455 6_567 110.21(3)
V1 V2 V1 . 6_567 110.21(3)
V1 V2 V1 2_465 6_567 65.46(3)
O1 V2 V1 . 6_567 146.115(18)
O2 V2 V1 2_566 6_567 46.28(6)
O2 V2 V1 1_456 6_567 86.41(8)
O2 V2 V1 1_556 6_567 86.41(8)
O2 V2 V1 2_466 6_567 46.28(6)
Sr1 V2 V1 1_556 6_567 51.87(2)
Sr1 V2 V1 1_456 6_567 51.87(2)
O2 V2 V1 6_566 6_567 16.49(7)
O2 V2 V1 5_566 6_567 84.26(8)
O2 V2 V1 5_565 6_567 165.05(7)
O2 V2 V1 6_565 6_567 97.28(7)
O3 V2 V1 3_466 6_567 125.69(6)
O3 V2 V1 4_556 6_567 62.31(5)
O3 V2 V1 5_566 6_567 125.69(6)
O3 V2 V1 6_566 6_567 62.31(5)
O3 V2 V1 1_455 6_567 107.89(4)
O3 V2 V1 2_565 6_567 87.38(4)
O3 V2 V1 8_475 6_567 87.38(4)
O3 V2 V1 7_655 6_567 107.89(4)
O2 V2 V1 1_455 6_567 147.41(3)
O2 V2 V1 . 6_567 147.41(3)
O2 V2 V1 2_465 6_567 110.69(6)
O2 V2 V1 2_565 6_567 110.69(6)
O3 V2 V1 8_576 6_567 22.63(4)
O3 V2 V1 2_466 6_567 22.63(4)
O3 V2 V1 1_556 6_567 51.91(4)
O3 V2 V1 7_556 6_567 51.91(4)
O1 V2 V1 1_556 5_567 33.885(18)
O3 V2 V1 7 5_567 84.28(9)
O3 V2 V1 8_575 5_567 132.01(9)
O3 V2 V1 . 5_567 84.28(9)
O3 V2 V1 2_465 5_567 132.01(9)
V1 V2 V1 5_566 5_567 78.11(3)
V1 V2 V1 6_566 5_567 145.88(5)
Sr1 V2 V1 1_455 5_567 123.398(16)
Sr1 V2 V1 . 5_567 123.398(16)
V1 V2 V1 2_565 5_567 110.21(3)
V1 V2 V1 1_455 5_567 65.46(3)
V1 V2 V1 . 5_567 65.46(3)
V1 V2 V1 2_465 5_567 110.21(3)
O1 V2 V1 . 5_567 146.115(18)
O2 V2 V1 2_566 5_567 86.41(8)
O2 V2 V1 1_456 5_567 46.28(6)
O2 V2 V1 1_556 5_567 46.28(6)
O2 V2 V1 2_466 5_567 86.41(8)
Sr1 V2 V1 1_556 5_567 51.87(2)
Sr1 V2 V1 1_456 5_567 51.87(2)
O2 V2 V1 6_566 5_567 84.26(8)
O2 V2 V1 5_566 5_567 16.49(7)
O2 V2 V1 5_565 5_567 97.28(7)
O2 V2 V1 6_565 5_567 165.05(7)
O3 V2 V1 3_466 5_567 62.31(5)
O3 V2 V1 4_556 5_567 125.69(6)
O3 V2 V1 5_566 5_567 62.31(5)
O3 V2 V1 6_566 5_567 125.69(6)
O3 V2 V1 1_455 5_567 87.38(4)
O3 V2 V1 2_565 5_567 107.89(4)
O3 V2 V1 8_475 5_567 107.89(4)
O3 V2 V1 7_655 5_567 87.38(4)
O2 V2 V1 1_455 5_567 110.69(6)
O2 V2 V1 . 5_567 110.69(6)
O2 V2 V1 2_465 5_567 147.41(3)
O2 V2 V1 2_565 5_567 147.41(3)
O3 V2 V1 8_576 5_567 51.91(4)
O3 V2 V1 2_466 5_567 51.91(4)
O3 V2 V1 1_556 5_567 22.63(4)
O3 V2 V1 7_556 5_567 22.63(4)
V1 V2 V1 6_567 5_567 67.77(4)
O1 V2 V2 1_556 1_554 180.0
O3 V2 V2 7 1_554 69.94(10)
O3 V2 V2 8_575 1_554 69.94(10)
O3 V2 V2 . 1_554 69.94(10)
O3 V2 V2 2_465 1_554 69.94(10)
V1 V2 V2 5_566 1_554 68.01(4)
V1 V2 V2 6_566 1_554 68.01(4)
Sr1 V2 V2 1_455 1_554 48.47(2)
Sr1 V2 V2 . 1_554 48.47(2)
V1 V2 V2 2_565 1_554 92.41(3)
V1 V2 V2 1_455 1_554 92.41(3)
V1 V2 V2 . 1_554 92.41(3)
V1 V2 V2 2_465 1_554 92.41(3)
O1 V2 V2 . 1_554 0.0
O2 V2 V2 2_566 1_554 117.00(7)
O2 V2 V2 1_456 1_554 117.00(7)
O2 V2 V2 1_556 1_554 117.00(7)
O2 V2 V2 2_466 1_554 117.00(7)
Sr1 V2 V2 1_556 1_554 138.048(19)
Sr1 V2 V2 1_456 1_554 138.048(19)
O2 V2 V2 6_566 1_554 129.62(7)
O2 V2 V2 5_566 1_554 129.62(7)
O2 V2 V2 5_565 1_554 48.83(7)
O2 V2 V2 6_565 1_554 48.83(7)
O3 V2 V2 3_466 1_554 85.90(5)
O3 V2 V2 4_556 1_554 85.90(5)
O3 V2 V2 5_566 1_554 85.90(5)
O3 V2 V2 6_566 1_554 85.90(5)
O3 V2 V2 1_455 1_554 80.94(4)
O3 V2 V2 2_565 1_554 80.94(4)
O3 V2 V2 8_475 1_554 80.94(4)
O3 V2 V2 7_655 1_554 80.94(4)
O2 V2 V2 1_455 1_554 43.92(5)
O2 V2 V2 . 1_554 43.92(5)
O2 V2 V2 2_465 1_554 43.92(5)
O2 V2 V2 2_565 1_554 43.92(5)
O3 V2 V2 8_576 1_554 158.04(4)
O3 V2 V2 2_466 1_554 158.04(4)
O3 V2 V2 1_556 1_554 158.04(4)
O3 V2 V2 7_556 1_554 158.04(4)
V1 V2 V2 6_567 1_554 146.115(18)
V1 V2 V2 5_567 1_554 146.115(18)
O1 V2 V2 1_556 1_556 0.0
O3 V2 V2 7 1_556 110.06(10)
O3 V2 V2 8_575 1_556 110.06(10)
O3 V2 V2 . 1_556 110.06(10)
O3 V2 V2 2_465 1_556 110.06(10)
V1 V2 V2 5_566 1_556 111.99(4)
V1 V2 V2 6_566 1_556 111.99(4)
Sr1 V2 V2 1_455 1_556 131.53(2)
Sr1 V2 V2 . 1_556 131.53(2)
V1 V2 V2 2_565 1_556 87.59(3)
V1 V2 V2 1_455 1_556 87.59(3)
V1 V2 V2 . 1_556 87.59(3)
V1 V2 V2 2_465 1_556 87.59(3)
O1 V2 V2 . 1_556 180.0
O2 V2 V2 2_566 1_556 63.00(7)
O2 V2 V2 1_456 1_556 63.00(7)
O2 V2 V2 1_556 1_556 63.00(7)
O2 V2 V2 2_466 1_556 63.00(7)
Sr1 V2 V2 1_556 1_556 41.952(19)
Sr1 V2 V2 1_456 1_556 41.952(19)
O2 V2 V2 6_566 1_556 50.38(7)
O2 V2 V2 5_566 1_556 50.38(7)
O2 V2 V2 5_565 1_556 131.17(7)
O2 V2 V2 6_565 1_556 131.17(7)
O3 V2 V2 3_466 1_556 94.10(5)
O3 V2 V2 4_556 1_556 94.10(5)
O3 V2 V2 5_566 1_556 94.10(5)
O3 V2 V2 6_566 1_556 94.10(5)
O3 V2 V2 1_455 1_556 99.06(4)
O3 V2 V2 2_565 1_556 99.06(4)
O3 V2 V2 8_475 1_556 99.06(4)
O3 V2 V2 7_655 1_556 99.06(4)
O2 V2 V2 1_455 1_556 136.08(5)
O2 V2 V2 . 1_556 136.08(5)
O2 V2 V2 2_465 1_556 136.08(5)
O2 V2 V2 2_565 1_556 136.08(5)
O3 V2 V2 8_576 1_556 21.96(4)
O3 V2 V2 2_466 1_556 21.96(4)
O3 V2 V2 1_556 1_556 21.96(4)
O3 V2 V2 7_556 1_556 21.96(4)
V1 V2 V2 6_567 1_556 33.885(18)
V1 V2 V2 5_567 1_556 33.885(18)
V2 V2 V2 1_554 1_556 180.0
O1 V2 V2 1_556 1_655 90.0
O3 V2 V2 7 1_655 129.63(9)
O3 V2 V2 8_575 1_655 50.37(9)
O3 V2 V2 . 1_655 50.37(9)
O3 V2 V2 2_465 1_655 129.63(9)
V1 V2 V2 5_566 1_655 90.0
V1 V2 V2 6_566 1_655 90.0
Sr1 V2 V2 1_455 1_655 138.47(2)
Sr1 V2 V2 . 1_655 41.53(2)
V1 V2 V2 2_565 1_655 43.125(15)
V1 V2 V2 1_455 1_655 136.875(15)
V1 V2 V2 . 1_655 43.125(15)
V1 V2 V2 2_465 1_655 136.875(15)
O1 V2 V2 . 1_655 90.0
O2 V2 V2 2_566 1_655 46.36(5)
O2 V2 V2 1_456 1_655 133.64(5)
O2 V2 V2 1_556 1_655 46.36(5)
O2 V2 V2 2_466 1_655 133.64(5)
Sr1 V2 V2 1_556 1_655 48.048(19)
Sr1 V2 V2 1_456 1_655 131.952(19)
O2 V2 V2 6_566 1_655 90.0
O2 V2 V2 5_566 1_655 90.0
O2 V2 V2 5_565 1_655 90.0
O2 V2 V2 6_565 1_655 90.0
O3 V2 V2 3_466 1_655 109.48(4)
O3 V2 V2 4_556 1_655 70.52(4)
O3 V2 V2 5_566 1_655 70.52(4)
O3 V2 V2 6_566 1_655 109.48(4)
O3 V2 V2 1_455 1_655 159.29(4)
O3 V2 V2 2_565 1_655 20.71(4)
O3 V2 V2 8_475 1_655 159.29(4)
O3 V2 V2 7_655 1_655 20.71(4)
O2 V2 V2 1_455 1_655 122.50(3)
O2 V2 V2 . 1_655 57.50(3)
O2 V2 V2 2_465 1_655 122.50(3)
O2 V2 V2 2_565 1_655 57.50(3)
O3 V2 V2 8_576 1_655 75.29(4)
O3 V2 V2 2_466 1_655 104.71(4)
O3 V2 V2 1_556 1_655 75.29(4)
O3 V2 V2 7_556 1_655 104.71(4)
V1 V2 V2 6_567 1_655 90.0
V1 V2 V2 5_567 1_655 90.0
V2 V2 V2 1_554 1_655 90.0
V2 V2 V2 1_556 1_655 90.0
O1 V2 V2 1_556 1_455 90.0
O3 V2 V2 7 1_455 50.37(9)
O3 V2 V2 8_575 1_455 129.63(9)
O3 V2 V2 . 1_455 129.63(9)
O3 V2 V2 2_465 1_455 50.37(9)
V1 V2 V2 5_566 1_455 90.0
V1 V2 V2 6_566 1_455 90.0
Sr1 V2 V2 1_455 1_455 41.53(2)
Sr1 V2 V2 . 1_455 138.47(2)
V1 V2 V2 2_565 1_455 136.875(15)
V1 V2 V2 1_455 1_455 43.125(15)
V1 V2 V2 . 1_455 136.875(15)
V1 V2 V2 2_465 1_455 43.125(15)
O1 V2 V2 . 1_455 90.0
O2 V2 V2 2_566 1_455 133.64(5)
O2 V2 V2 1_456 1_455 46.36(5)
O2 V2 V2 1_556 1_455 133.64(5)
O2 V2 V2 2_466 1_455 46.36(5)
Sr1 V2 V2 1_556 1_455 131.952(19)
Sr1 V2 V2 1_456 1_455 48.048(19)
O2 V2 V2 6_566 1_455 90.0
O2 V2 V2 5_566 1_455 90.0
O2 V2 V2 5_565 1_455 90.0
O2 V2 V2 6_565 1_455 90.0
O3 V2 V2 3_466 1_455 70.52(4)
O3 V2 V2 4_556 1_455 109.48(4)
O3 V2 V2 5_566 1_455 109.48(4)
O3 V2 V2 6_566 1_455 70.52(4)
O3 V2 V2 1_455 1_455 20.71(4)
O3 V2 V2 2_565 1_455 159.29(4)
O3 V2 V2 8_475 1_455 20.71(4)
O3 V2 V2 7_655 1_455 159.29(4)
O2 V2 V2 1_455 1_455 57.50(3)
O2 V2 V2 . 1_455 122.50(3)
O2 V2 V2 2_465 1_455 57.50(3)
O2 V2 V2 2_565 1_455 122.50(3)
O3 V2 V2 8_576 1_455 104.71(4)
O3 V2 V2 2_466 1_455 75.29(4)
O3 V2 V2 1_556 1_455 104.71(4)
O3 V2 V2 7_556 1_455 75.29(4)
V1 V2 V2 6_567 1_455 90.0
V1 V2 V2 5_567 1_455 90.0
V2 V2 V2 1_554 1_455 90.0
V2 V2 V2 1_556 1_455 90.0
V2 V2 V2 1_655 1_455 180.0
O1 V2 Sr1 1_556 5_576 75.437(19)
O3 V2 Sr1 7 5_576 138.91(9)
O3 V2 Sr1 8_575 5_576 54.47(9)
O3 V2 Sr1 . 5_576 138.91(9)
O3 V2 Sr1 2_465 5_576 54.47(9)
V1 V2 Sr1 5_566 5_576 172.57(5)
V1 V2 Sr1 6_566 5_576 36.56(3)
Sr1 V2 Sr1 1_455 5_576 99.598(11)
Sr1 V2 Sr1 . 5_576 99.598(11)
V1 V2 Sr1 2_565 5_576 47.859(16)
V1 V2 Sr1 1_455 5_576 130.53(2)
V1 V2 Sr1 . 5_576 130.53(2)
V1 V2 Sr1 2_465 5_576 47.859(16)
O1 V2 Sr1 . 5_576 104.563(19)
O2 V2 Sr1 2_566 5_576 48.73(6)
O2 V2 Sr1 1_456 5_576 115.55(8)
O2 V2 Sr1 1_556 5_576 115.55(8)
O2 V2 Sr1 2_466 5_576 48.73(6)
Sr1 V2 Sr1 1_556 5_576 79.222(16)
Sr1 V2 Sr1 1_456 5_576 79.222(16)
O2 V2 Sr1 6_566 5_576 25.06(7)
O2 V2 Sr1 5_566 5_576 125.82(8)
O2 V2 Sr1 5_565 5_576 153.40(7)
O2 V2 Sr1 6_565 5_576 55.73(7)
O3 V2 Sr1 3_466 5_576 158.10(5)
O3 V2 Sr1 4_556 5_576 26.89(4)
O3 V2 Sr1 5_566 5_576 158.10(5)
O3 V2 Sr1 6_566 5_576 26.89(4)
O3 V2 Sr1 1_455 5_576 110.24(4)
O3 V2 Sr1 2_565 5_576 74.53(4)
O3 V2 Sr1 8_475 5_576 74.53(4)
O3 V2 Sr1 7_655 5_576 110.24(4)
O2 V2 Sr1 1_455 5_576 127.29(5)
O2 V2 Sr1 . 5_576 127.29(5)
O2 V2 Sr1 2_465 5_576 75.90(6)
O2 V2 Sr1 2_565 5_576 75.90(6)
O3 V2 Sr1 8_576 5_576 60.07(4)
O3 V2 Sr1 2_466 5_576 60.07(4)
O3 V2 Sr1 1_556 5_576 91.86(4)
O3 V2 Sr1 7_556 5_576 91.86(4)
V1 V2 Sr1 6_567 5_576 41.552(17)
V1 V2 Sr1 5_567 5_576 109.32(3)
V2 V2 Sr1 1_554 5_576 104.563(19)
V2 V2 Sr1 1_556 5_576 75.437(19)
V2 V2 Sr1 1_655 5_576 90.0
V2 V2 Sr1 1_455 5_576 90.0
O1 V2 Sr1 1_556 5_566 75.437(19)
O3 V2 Sr1 7 5_566 54.47(9)
O3 V2 Sr1 8_575 5_566 138.91(9)
O3 V2 Sr1 . 5_566 54.47(9)
O3 V2 Sr1 2_465 5_566 138.91(9)
V1 V2 Sr1 5_566 5_566 36.56(3)
V1 V2 Sr1 6_566 5_566 172.57(5)
Sr1 V2 Sr1 1_455 5_566 99.597(11)
Sr1 V2 Sr1 . 5_566 99.598(11)
V1 V2 Sr1 2_565 5_566 130.53(2)
V1 V2 Sr1 1_455 5_566 47.859(16)
V1 V2 Sr1 . 5_566 47.859(16)
V1 V2 Sr1 2_465 5_566 130.53(2)
O1 V2 Sr1 . 5_566 104.563(19)
O2 V2 Sr1 2_566 5_566 115.55(8)
O2 V2 Sr1 1_456 5_566 48.73(6)
O2 V2 Sr1 1_556 5_566 48.73(6)
O2 V2 Sr1 2_466 5_566 115.55(8)
Sr1 V2 Sr1 1_556 5_566 79.222(16)
Sr1 V2 Sr1 1_456 5_566 79.222(16)
O2 V2 Sr1 6_566 5_566 125.82(8)
O2 V2 Sr1 5_566 5_566 25.06(7)
O2 V2 Sr1 5_565 5_566 55.73(7)
O2 V2 Sr1 6_565 5_566 153.40(7)
O3 V2 Sr1 3_466 5_566 26.89(4)
O3 V2 Sr1 4_556 5_566 158.10(5)
O3 V2 Sr1 5_566 5_566 26.89(4)
O3 V2 Sr1 6_566 5_566 158.10(5)
O3 V2 Sr1 1_455 5_566 74.53(4)
O3 V2 Sr1 2_565 5_566 110.24(4)
O3 V2 Sr1 8_475 5_566 110.24(4)
O3 V2 Sr1 7_655 5_566 74.53(4)
O2 V2 Sr1 1_455 5_566 75.90(6)
O2 V2 Sr1 . 5_566 75.90(6)
O2 V2 Sr1 2_465 5_566 127.29(5)
O2 V2 Sr1 2_565 5_566 127.29(5)
O3 V2 Sr1 8_576 5_566 91.86(4)
O3 V2 Sr1 2_466 5_566 91.86(4)
O3 V2 Sr1 1_556 5_566 60.07(4)
O3 V2 Sr1 7_556 5_566 60.07(4)
V1 V2 Sr1 6_567 5_566 109.32(3)
V1 V2 Sr1 5_567 5_566 41.552(17)
V2 V2 Sr1 1_554 5_566 104.563(19)
V2 V2 Sr1 1_556 5_566 75.437(19)
V2 V2 Sr1 1_655 5_566 90.0
V2 V2 Sr1 1_455 5_566 90.0
Sr1 V2 Sr1 5_576 5_566 150.87(4)
O1 V2 O3 1_556 5_466 93.08(4)
O3 V2 O3 7 5_466 17.13(12)
O3 V2 O3 8_575 5_466 156.75(8)
O3 V2 O3 . 5_466 86.89(10)
O3 V2 O3 2_465 5_466 91.00(10)
V1 V2 O3 5_566 5_466 47.59(3)
V1 V2 O3 6_566 5_466 129.36(4)
Sr1 V2 O3 1_455 5_466 55.63(3)
Sr1 V2 O3 . 5_466 119.56(4)
V1 V2 O3 2_565 5_466 178.00(4)
V1 V2 O3 1_455 5_466 5.81(4)
V1 V2 O3 . 5_466 92.09(4)
V1 V2 O3 2_465 5_466 88.17(4)
O1 V2 O3 . 5_466 86.92(4)
O2 V2 O3 2_566 5_466 155.46(9)
O2 V2 O3 1_456 5_466 30.58(8)
O2 V2 O3 1_556 5_466 96.56(7)
O2 V2 O3 2_466 5_466 86.24(7)
Sr1 V2 O3 1_556 5_466 120.81(4)
Sr1 V2 O3 1_456 5_466 64.38(3)
O2 V2 O3 6_566 5_466 125.29(5)
O2 V2 O3 5_566 5_466 59.38(5)
O2 V2 O3 5_565 5_466 55.49(5)
O2 V2 O3 6_565 5_466 119.73(6)
O3 V2 O3 3_466 5_466 25.48(6)
O3 V2 O3 4_556 5_466 153.52(7)
O3 V2 O3 5_566 5_466 64.43(4)
O3 V2 O3 6_566 5_466 115.08(4)
O3 V2 O3 1_455 5_466 26.78(7)
O3 V2 O3 2_565 5_466 151.14(6)
O3 V2 O3 8_475 5_466 63.52(2)
O3 V2 O3 7_655 5_466 115.41(2)
O2 V2 O3 1_455 5_466 43.29(6)
O2 V2 O3 . 5_466 91.80(6)
O2 V2 O3 2_465 5_466 83.76(6)
O2 V2 O3 2_565 5_466 130.59(7)
O3 V2 O3 8_576 5_466 115.02(5)
O3 V2 O3 2_466 5_466 93.67(5)
O3 V2 O3 1_556 5_466 92.03(5)
O3 V2 O3 7_556 5_466 71.14(6)
V1 V2 O3 6_567 5_466 115.97(4)
V1 V2 O3 5_567 5_466 69.58(4)
V2 V2 O3 1_554 5_466 86.92(4)
V2 V2 O3 1_556 5_466 93.08(4)
V2 V2 O3 1_655 5_466 134.95(3)
V2 V2 O3 1_455 5_466 45.05(3)
Sr1 V2 O3 5_576 5_466 134.14(3)
Sr1 V2 O3 5_566 5_466 47.97(3)
O1 V2 O3 1_556 6_666 93.08(4)
O3 V2 O3 7 6_666 156.75(8)
O3 V2 O3 8_575 6_666 17.13(12)
O3 V2 O3 . 6_666 91.00(10)
O3 V2 O3 2_465 6_666 86.89(10)
V1 V2 O3 5_566 6_666 129.36(4)
V1 V2 O3 6_566 6_666 47.59(3)
Sr1 V2 O3 1_455 6_666 119.56(4)
Sr1 V2 O3 . 6_666 55.63(3)
V1 V2 O3 2_565 6_666 5.81(4)
V1 V2 O3 1_455 6_666 178.00(4)
V1 V2 O3 . 6_666 88.17(4)
V1 V2 O3 2_465 6_666 92.09(4)
O1 V2 O3 . 6_666 86.92(4)
O2 V2 O3 2_566 6_666 30.58(8)
O2 V2 O3 1_456 6_666 155.46(9)
O2 V2 O3 1_556 6_666 86.24(7)
O2 V2 O3 2_466 6_666 96.56(7)
Sr1 V2 O3 1_556 6_666 64.38(3)
Sr1 V2 O3 1_456 6_666 120.81(4)
O2 V2 O3 6_566 6_666 59.38(5)
O2 V2 O3 5_566 6_666 125.29(5)
O2 V2 O3 5_565 6_666 119.73(6)
O2 V2 O3 6_565 6_666 55.49(5)
O3 V2 O3 3_466 6_666 153.52(7)
O3 V2 O3 4_556 6_666 25.48(6)
O3 V2 O3 5_566 6_666 115.08(4)
O3 V2 O3 6_566 6_666 64.43(4)
O3 V2 O3 1_455 6_666 151.14(6)
O3 V2 O3 2_565 6_666 26.78(7)
O3 V2 O3 8_475 6_666 115.41(2)
O3 V2 O3 7_655 6_666 63.52(2)
O2 V2 O3 1_455 6_666 130.59(7)
O2 V2 O3 . 6_666 83.76(6)
O2 V2 O3 2_465 6_666 91.80(6)
O2 V2 O3 2_565 6_666 43.29(6)
O3 V2 O3 8_576 6_666 71.14(6)
O3 V2 O3 2_466 6_666 92.03(5)
O3 V2 O3 1_556 6_666 93.67(5)
O3 V2 O3 7_556 6_666 115.02(5)
V1 V2 O3 6_567 6_666 69.58(4)
V1 V2 O3 5_567 6_666 115.97(4)
V2 V2 O3 1_554 6_666 86.92(4)
V2 V2 O3 1_556 6_666 93.08(4)
V2 V2 O3 1_655 6_666 45.05(3)
V2 V2 O3 1_455 6_666 134.95(3)
Sr1 V2 O3 5_576 6_666 47.97(3)
Sr1 V2 O3 5_566 6_666 134.14(3)
O3 V2 O3 5_466 6_666 173.85(7)
V2 O1 Sr1 1_554 . 116.67(11)
V2 O1 Sr1 1_554 1_455 116.67(11)
Sr1 O1 Sr1 . 1_455 126.7(2)
V2 O1 V2 1_554 . 180.0
Sr1 O1 V2 . . 63.33(11)
Sr1 O1 V2 1_455 . 63.33(11)
V2 O1 V1 1_554 6_566 132.34(8)
Sr1 O1 V1 . 6_566 72.40(10)
Sr1 O1 V1 1_455 6_566 72.40(10)
V2 O1 V1 . 6_566 47.66(8)
V2 O1 V1 1_554 5_566 132.34(8)
Sr1 O1 V1 . 5_566 72.40(10)
Sr1 O1 V1 1_455 5_566 72.40(10)
V2 O1 V1 . 5_566 47.66(8)
V1 O1 V1 6_566 5_566 95.33(15)
V2 O1 V1 1_554 1_454 68.02(9)
Sr1 O1 V1 . 1_454 140.65(2)
Sr1 O1 V1 1_455 1_454 64.07(2)
V2 O1 V1 . 1_454 111.98(9)
V1 O1 V1 6_566 1_454 136.07(7)
V1 O1 V1 5_566 1_454 77.52(3)
V2 O1 V1 1_554 2_564 68.02(9)
Sr1 O1 V1 . 2_564 64.07(2)
Sr1 O1 V1 1_455 2_564 140.65(2)
V2 O1 V1 . 2_564 111.98(9)
V1 O1 V1 6_566 2_564 77.52(3)
V1 O1 V1 5_566 2_564 136.07(7)
V1 O1 V1 1_454 2_564 136.05(18)
V2 O1 V1 1_554 2_464 68.02(9)
Sr1 O1 V1 . 2_464 140.65(2)
Sr1 O1 V1 1_455 2_464 64.07(2)
V2 O1 V1 . 2_464 111.98(9)
V1 O1 V1 6_566 2_464 77.52(3)
V1 O1 V1 5_566 2_464 136.07(7)
V1 O1 V1 1_454 2_464 78.59(7)
V1 O1 V1 2_564 2_464 85.29(7)
V2 O1 V1 1_554 1_554 68.02(9)
Sr1 O1 V1 . 1_554 64.07(2)
Sr1 O1 V1 1_455 1_554 140.65(2)
V2 O1 V1 . 1_554 111.98(9)
V1 O1 V1 6_566 1_554 136.07(7)
V1 O1 V1 5_566 1_554 77.52(3)
V1 O1 V1 1_454 1_554 85.29(7)
V1 O1 V1 2_564 1_554 78.59(7)
V1 O1 V1 2_464 1_554 136.05(18)
V2 O1 V1 1_554 5_565 45.53(7)
Sr1 O1 V1 . 5_565 108.33(5)
Sr1 O1 V1 1_455 5_565 108.33(5)
V2 O1 V1 . 5_565 134.47(7)
V1 O1 V1 6_566 5_565 177.86(14)
V1 O1 V1 5_566 5_565 86.81(3)
V1 O1 V1 1_454 5_565 44.43(4)
V1 O1 V1 2_564 5_565 100.94(13)
V1 O1 V1 2_464 5_565 100.94(13)
V1 O1 V1 1_554 5_565 44.43(4)
V2 O1 V1 1_554 6_565 45.53(7)
Sr1 O1 V1 . 6_565 108.33(5)
Sr1 O1 V1 1_455 6_565 108.33(5)
V2 O1 V1 . 6_565 134.47(7)
V1 O1 V1 6_566 6_565 86.81(3)
V1 O1 V1 5_566 6_565 177.86(14)
V1 O1 V1 1_454 6_565 100.94(13)
V1 O1 V1 2_564 6_565 44.43(4)
V1 O1 V1 2_464 6_565 44.43(4)
V1 O1 V1 1_554 6_565 100.94(13)
V1 O1 V1 5_565 6_565 91.05(14)
V1 O2 Sr1 1_554 . 130.2(3)
V1 O2 V1 1_554 5_666 128.20(11)
Sr1 O2 V1 . 5_666 80.13(10)
V1 O2 V1 1_554 5_566 128.20(11)
Sr1 O2 V1 . 5_566 80.13(10)
V1 O2 V1 5_666 5_566 93.25(11)
V1 O2 V1 1_554 . 164.0(2)
Sr1 O2 V1 . . 65.72(11)
V1 O2 V1 5_666 . 47.41(6)
V1 O2 V1 5_566 . 47.41(6)
V1 O2 V2 1_554 1_654 70.34(12)
Sr1 O2 V2 . 1_654 74.24(10)
V1 O2 V2 5_666 1_654 84.14(4)
V1 O2 V2 5_566 1_654 154.31(15)
V1 O2 V2 . 1_654 119.99(10)
V1 O2 V2 1_554 1_554 70.34(12)
Sr1 O2 V2 . 1_554 74.24(10)
V1 O2 V2 5_666 1_554 154.31(15)
V1 O2 V2 5_566 1_554 84.14(4)
V1 O2 V2 . 1_554 119.99(10)
V2 O2 V2 1_654 1_554 87.28(10)
V1 O2 V1 1_554 5_565 42.03(5)
Sr1 O2 V1 . 5_565 119.52(11)
V1 O2 V1 5_666 5_565 160.19(15)
V1 O2 V1 5_566 5_565 88.16(3)
V1 O2 V1 . 5_565 135.20(6)
V2 O2 V1 1_654 5_565 102.87(12)
V2 O2 V1 1_554 5_565 45.48(4)
V1 O2 V1 1_554 5_665 42.03(5)
Sr1 O2 V1 . 5_665 119.52(11)
V1 O2 V1 5_666 5_665 88.16(3)
V1 O2 V1 5_566 5_665 160.19(15)
V1 O2 V1 . 5_665 135.20(6)
V2 O2 V1 1_654 5_665 45.48(4)
V2 O2 V1 1_554 5_665 102.87(12)
V1 O2 V1 5_565 5_665 84.02(10)
V1 O2 V2 1_554 5_566 118.5(2)
Sr1 O2 V2 . 5_566 111.27(15)
V1 O2 V2 5_666 5_566 56.11(7)
V1 O2 V2 5_566 5_566 56.11(7)
V1 O2 V2 . 5_566 45.55(6)
V2 O2 V2 1_654 5_566 136.35(5)
V2 O2 V2 1_554 5_566 136.35(5)
V1 O2 V2 5_565 5_566 109.85(9)
V1 O2 V2 5_665 5_566 109.85(9)
V1 O2 V2 1_554 5_565 37.69(13)
Sr1 O2 V2 . 5_565 167.94(18)
V1 O2 V2 5_666 5_565 107.85(10)
V1 O2 V2 5_566 5_565 107.85(10)
V1 O2 V2 . 5_565 126.34(13)
V2 O2 V2 1_654 5_565 97.21(9)
V2 O2 V2 1_554 5_565 97.21(9)
V1 O2 V2 5_565 5_565 53.27(6)
V1 O2 V2 5_665 5_565 53.27(6)
V2 O2 V2 5_566 5_565 80.79(9)
V1 O2 V1 1_554 2_564 82.23(18)
Sr1 O2 V1 . 2_564 48.02(9)
V1 O2 V1 5_666 2_564 112.32(9)
V1 O2 V1 5_566 2_564 112.32(9)
V1 O2 V1 . 2_564 113.74(11)
V2 O2 V1 1_654 2_564 47.13(5)
V2 O2 V1 1_554 2_564 47.13(5)
V1 O2 V1 5_565 2_564 85.19(8)
V1 O2 V1 5_665 2_564 85.19(8)
V2 O2 V1 5_566 2_564 159.29(12)
V2 O2 V1 5_565 2_564 119.92(11)
V1 O3 V1 . 5_566 98.00(14)
V1 O3 V2 . . 134.07(17)
V1 O3 V2 5_566 . 99.84(14)
V1 O3 Sr1 . . 101.29(12)
V1 O3 Sr1 5_566 . 126.02(14)
V2 O3 Sr1 . . 101.58(13)
V1 O3 V1 . 1_455 115.42(12)
V1 O3 V1 5_566 1_455 40.86(7)
V2 O3 V1 . 1_455 60.96(8)
Sr1 O3 V1 . 1_455 141.52(11)
V1 O3 V2 . 5_566 42.47(7)
V1 O3 V2 5_566 5_566 60.82(8)
V2 O3 V2 . 5_566 152.30(13)
Sr1 O3 V2 . 5_566 105.91(9)
V1 O3 V2 1_455 5_566 94.42(6)
V1 O3 V1 . 2_565 101.68(11)
V1 O3 V1 5_566 2_565 158.83(13)
V2 O3 V1 . 2_565 60.53(8)
Sr1 O3 V1 . 2_565 57.24(6)
V1 O3 V1 1_455 2_565 121.33(7)
V2 O3 V1 5_566 2_565 140.35(8)
V1 O3 V1 . 5_666 36.28(7)
V1 O3 V1 5_566 5_666 109.71(11)
V2 O3 V1 . 5_666 149.65(12)
Sr1 O3 V1 . 5_666 66.56(7)
V1 O3 V1 1_455 5_666 144.63(8)
V2 O3 V1 5_566 5_666 50.77(4)
V1 O3 V1 2_565 5_666 90.90(6)
V1 O3 V2 . 1_655 56.74(8)
V1 O3 V2 5_566 1_655 150.42(13)
V2 O3 V2 . 1_655 108.92(11)
Sr1 O3 V2 . 1_655 55.10(6)
V1 O3 V2 1_455 1_655 159.18(8)
V2 O3 V2 5_566 1_655 89.83(6)
V1 O3 V2 2_565 1_655 50.64(4)
V1 O3 V2 5_666 1_655 40.97(3)
V1 O3 V1 . 6_566 141.89(12)
V1 O3 V1 5_566 6_566 119.00(12)
V2 O3 V1 . 6_566 36.36(7)
Sr1 O3 V1 . 6_566 65.29(6)
V1 O3 V1 1_455 6_566 90.18(6)
V2 O3 V1 5_566 6_566 169.65(9)
V1 O3 V1 2_565 6_566 40.47(3)
V1 O3 V1 5_666 6_566 125.20(7)
V2 O3 V1 1_655 6_566 89.15(6)
V1 O3 V1 . 1_554 93.40(10)
V1 O3 V1 5_566 1_554 78.69(9)
V2 O3 V1 . 1_554 131.48(12)
Sr1 O3 V1 . 1_554 50.41(6)
V1 O3 V1 1_455 1_554 113.35(7)
V2 O3 V1 5_566 1_554 67.66(5)
V1 O3 V1 2_565 1_554 107.63(7)
V1 O3 V1 5_666 1_554 63.61(4)
V2 O3 V1 1_655 1_554 87.11(6)
V1 O3 V1 6_566 1_554 102.00(6)
V1 O3 V2 . 1_554 136.75(12)
V1 O3 V2 5_566 1_554 79.86(9)
V2 O3 V2 . 1_554 88.11(10)
Sr1 O3 V2 . 1_554 52.23(6)
V1 O3 V2 1_455 1_554 91.15(6)
V2 O3 V2 5_566 1_554 106.04(6)
V1 O3 V2 2_565 1_554 90.95(6)
V1 O3 V2 5_666 1_554 103.43(6)
V2 O3 V2 1_655 1_554 107.26(6)
V1 O3 V2 6_566 1_554 64.53(4)
V1 O3 V2 1_554 1_554 43.54(3)

loop_
_geom_bond_atom_site_label_1
_geom_bond_atom_site_label_2
_geom_bond_site_symmetry_2
_geom_bond_distance
Sr1 O2 . 2.474(5)
Sr1 O2 2_565 2.474(5)
Sr1 O3 2_565 2.560(3)
Sr1 O3 . 2.560(3)
Sr1 O3 8_575 2.560(3)
Sr1 O3 7_655 2.560(3)
Sr1 O1 . 2.962(3)
Sr1 O1 1_655 2.962(3)
Sr1 V1 2_565 3.5153(14)
Sr1 V1 . 3.5153(14)
Sr1 V2 1_655 3.5357(13)
Sr1 V2 . 3.5357(13)
V1 O2 1_556 1.619(5)
V1 O3 7_655 1.960(3)
V1 O3 . 1.960(3)
V1 O3 5_566 1.959(3)
V1 O3 3_566 1.959(3)
V1 V1 5_566 2.9578(10)
V1 V1 5_666 2.9578(10)
V1 V2 5_566 3.0134(14)
V1 V2 1_655 3.6263(9)
V1 V2 . 3.6263(9)
V1 O2 5_666 3.641(3)
V1 O2 5_566 3.641(3)
V1 O2 . 3.714(5)
V1 Sr1 1_556 3.7304(14)
V1 O1 5_566 3.780(4)
V1 O1 1_656 3.907(3)
V1 O1 1_556 3.907(3)
V1 O1 5_565 3.916(5)
V1 O2 5_565 3.955(4)
V1 O2 5_665 3.955(4)
V1 Sr1 5_566 4.0362(10)
V1 Sr1 5_666 4.0362(10)
V1 O3 1_655 4.148(3)
V1 O3 7 4.148(3)
V1 O3 2_565 4.165(3)
V1 O3 8_575 4.165(3)
V1 O3 3_466 4.301(3)
V1 O3 5_666 4.301(3)
V1 O3 4_546 4.369(3)
V1 O3 6_656 4.369(3)
V1 O3 7_656 4.798(3)
V1 O3 1_556 4.798(3)
V1 V1 5_667 4.8135(19)
V1 V1 5_567 4.8135(19)
V1 O2 2_566 4.900(5)
V1 V1 2_565 4.948(2)
V1 V2 5_567 5.0116(18)
V1 O3 3_567 5.202(3)
V1 O3 5_567 5.202(3)
V1 O1 . 5.270(5)
V1 O1 1_655 5.270(5)
V1 V1 1_554 5.2889(9)
V1 V1 1_455 5.2934(8)
V1 V1 1_655 5.2934(8)
V1 O2 1_656 5.5354(17)
V1 O2 1_456 5.5354(16)
V1 O3 8_675 5.541(3)
V1 O3 2_465 5.541(3)
V1 V1 2 5.588(3)
V2 O1 1_556 1.615(7)
V2 O3 7 1.979(3)
V2 O3 8_575 1.979(3)
V2 O3 . 1.979(3)
V2 O3 2_465 1.979(3)
V2 V1 5_566 3.0134(14)
V2 V1 6_566 3.0134(14)
V2 Sr1 1_455 3.5357(13)
V2 V1 2_565 3.6263(9)
V2 V1 1_455 3.6263(9)
V2 V1 2_465 3.6263(9)
V2 O1 . 3.674(7)
V2 O2 2_566 3.835(4)
V2 O2 1_456 3.835(4)
V2 O2 1_556 3.835(4)
V2 O2 2_466 3.835(4)
V2 Sr1 1_556 3.9592(14)
V2 Sr1 1_456 3.9592(14)
V2 O2 6_566 4.033(5)
V2 O2 5_566 4.033(5)
V2 O2 5_565 4.127(5)
V2 O2 6_565 4.127(5)
V2 O3 3_466 4.153(3)
V2 O3 4_556 4.153(3)
V2 O3 5_566 4.153(3)
V2 O3 6_566 4.153(3)
V2 O3 1_455 4.310(3)
V2 O3 2_565 4.310(3)
V2 O3 8_475 4.310(3)
V2 O3 7_655 4.310(3)
V2 O2 1_455 4.926(4)
V2 O2 . 4.926(4)
V2 O2 2_465 4.926(4)
V2 O2 2_565 4.926(4)
V2 O3 8_576 4.971(3)
V2 O3 2_466 4.971(3)
V2 O3 1_556 4.971(3)
V2 O3 7_556 4.971(3)
V2 V1 6_567 5.0116(18)
V2 V1 5_567 5.0116(18)
V2 V2 1_554 5.2889(9)
V2 V2 1_556 5.2889(9)
V2 V2 1_655 5.2934(8)
V2 V2 1_455 5.2934(8)
V2 Sr1 5_576 5.4432(12)
V2 Sr1 5_566 5.4432(12)
V2 O3 5_466 5.532(3)
V2 O3 6_666 5.532(3)
O1 V2 1_554 1.615(7)
O1 Sr1 1_455 2.962(3)
O1 V1 6_566 3.780(4)
O1 V1 5_566 3.780(4)
O1 V1 1_454 3.907(3)
O1 V1 2_564 3.907(3)
O1 V1 2_464 3.907(3)
O1 V1 1_554 3.907(3)
O1 V1 5_565 3.916(5)
O1 V1 6_565 3.916(5)
O2 V1 1_554 1.619(5)
O2 V1 5_666 3.641(3)
O2 V1 5_566 3.641(3)
O2 V2 1_654 3.835(4)
O2 V2 1_554 3.835(4)
O2 V1 5_565 3.955(4)
O2 V1 5_665 3.955(4)
O2 V2 5_566 4.033(5)
O2 V2 5_565 4.127(5)
O2 V1 2_564 4.900(5)
O3 V1 5_566 1.959(3)
O3 V1 1_455 4.148(3)
O3 V2 5_566 4.153(3)
O3 V1 2_565 4.165(3)
O3 V1 5_666 4.301(3)
O3 V2 1_655 4.310(3)
O3 V1 6_566 4.369(3)
O3 V1 1_554 4.798(3)
O3 V2 1_554 4.971(3)
